data_1556402
loop_
_publ_author_name
'Pun, Andrew B.'
'Gagnon, Kevin J.'
'Klivansky, Liana M.'
'Teat, Simon J.'
'Li, Zhan-Ting'
'Liu, Yi'

_publ_section_title
;
 Solvent-driven selective \p-cation templating in dynamic assembly of
 interlocked molecules
;
_journal_issue 2
_journal_name_full 'Org. Chem. Front.'
_journal_page_first 167
_journal_paper_doi 10.1039/C3QO00074E
_journal_volume 1
_journal_year 2014
_chemical_formula_sum 'C94.2 H108.4 F36 N14.1 O13.8 P6'
_chemical_formula_weight 2528.76
_space_group_crystal_system monoclinic
_space_group_IT_number 14
_space_group_name_Hall '-P 2yn'
_space_group_name_H-M_alt 'P 1 21/n 1'
_atom_sites_solution_hydrogens geom
_atom_sites_solution_primary direct
_atom_sites_solution_secondary difmap
_audit_creation_method SHELXL-2013
_cell_angle_alpha 90
_cell_angle_beta 96.611(3)
_cell_angle_gamma 90
_cell_formula_units_Z 4
_cell_length_a 13.9167(6)
_cell_length_b 25.8857(9)
_cell_length_c 30.7364(11)
_cell_measurement_reflns_used 9887
_cell_measurement_temperature 100(2)
_cell_measurement_theta_max 23.52
_cell_measurement_theta_min 2.35
_cell_volume 10999.0(7)
_computing_cell_refinement 'Bruker SAINT v8.34a'
_computing_data_collection 'Bruker APEX 2'
_computing_data_reduction 'Bruker SAINT v8.34a'
_computing_molecular_graphics 'Bruker SHELXTL'
_computing_publication_material 'Bruker SHELXTL & local programs'
_computing_structure_refinement 'SHELXL-2013 (Sheldrick, 2013)'
_computing_structure_solution 'Bruker SHELXTL 2013/5 beta'
_diffrn_ambient_temperature 100(2)
_diffrn_measured_fraction_theta_full 0.997
_diffrn_measured_fraction_theta_max 0.997
_diffrn_measurement_device_type 'Bruker APEX II CCD diffractometer'
_diffrn_measurement_method '\w/\q scans'
_diffrn_radiation_type synchrotron
_diffrn_radiation_wavelength 0.7749
_diffrn_reflns_av_R_equivalents 0.0514
_diffrn_reflns_av_unetI/netI 0.0400
_diffrn_reflns_Laue_measured_fraction_full 0.997
_diffrn_reflns_Laue_measured_fraction_max 0.997
_diffrn_reflns_limit_h_max 14
_diffrn_reflns_limit_h_min -13
_diffrn_reflns_limit_k_max 26
_diffrn_reflns_limit_k_min -26
_diffrn_reflns_limit_l_max 31
_diffrn_reflns_limit_l_min -31
_diffrn_reflns_number 64898
_diffrn_reflns_point_group_measured_fraction_full 0.997
_diffrn_reflns_point_group_measured_fraction_max 0.997
_diffrn_reflns_theta_full 23.620
_diffrn_reflns_theta_max 23.621
_diffrn_reflns_theta_min 1.821
_diffrn_source 'Advanced Light Source station 11.3.1'
_exptl_absorpt_coefficient_mu 0.279
_exptl_absorpt_correction_T_max 0.986
_exptl_absorpt_correction_T_min 0.868
_exptl_absorpt_correction_type multi-scan
_exptl_absorpt_process_details 'SADABS 2012/1 Bruker AXS Madison WI USA'
_exptl_crystal_colour yellow
_exptl_crystal_density_diffrn 1.527
_exptl_crystal_description needle
_exptl_crystal_F_000 5187
_exptl_crystal_size_max 0.350
_exptl_crystal_size_mid 0.050
_exptl_crystal_size_min 0.050
_refine_diff_density_max 1.838
_refine_diff_density_min -1.033
_refine_diff_density_rms 0.093
_refine_ls_extinction_method none
_refine_ls_goodness_of_fit_ref 1.036
_refine_ls_hydrogen_treatment constr
_refine_ls_matrix_type full
_refine_ls_number_parameters 1632
_refine_ls_number_reflns 12715
_refine_ls_number_restraints 887
_refine_ls_restrained_S_all 1.057
_refine_ls_R_factor_all 0.1324
_refine_ls_R_factor_gt 0.1088
_refine_ls_shift/su_max 0.000
_refine_ls_shift/su_mean 0.000
_refine_ls_structure_factor_coef Fsqd
_refine_ls_weighting_details 'w=1/[\s^2^(Fo^2^)+(0.1647P)^2^+54.5788P] where P=(Fo^2^+2Fc^2^)/3'
_refine_ls_weighting_scheme calc
_refine_ls_wR_factor_gt 0.2863
_refine_ls_wR_factor_ref 0.3083
_reflns_Friedel_coverage 0.000
_reflns_number_gt 9639
_reflns_number_total 12715
_reflns_threshold_expression 'I > 2\s(I)'
_cod_data_source_file c3qo00074e.txt
_cod_data_source_block ap_3_101
_cod_depositor_comments
;
The following automatic conversions were performed:

data item '_atom_sites_solution_primary' value 'Direct' was changed
to 'direct' in accordance with the
/home/saulius/struct/COD-crude-data/automatic-downloads/DataCite-retrospective/RSC/depositions/lib/dictionaries/cif_core.dic
dictionary named 'cif_core.dic' version 2.4.2 last updated on
2011-04-26.

Automatic conversion script
Id: cif_fix_values 6909 2019-04-08 15:41:33Z antanas 
;
_cod_original_sg_symbol_H-M 'P 21/n'
_cod_original_formula_sum 'C94.20 H108.40 F36 N14.10 O13.80 P6'
_cod_database_code 1556402
_shelx_space_group_comment
;
The symmetry employed for this shelxl refinement is uniquely defined
by the following loop, which should always be used as a source of
symmetry information in preference to the above space-group names.
They are only intended as comments.
;
_shelx_estimated_absorpt_t_min 0.909
_shelx_estimated_absorpt_t_max 0.986
_shelxl_version_number 2013-4

loop_
_space_group_symop_operation_xyz
'x, y, z'
'-x+1/2, y+1/2, -z+1/2'
'-x, -y, -z'
'x-1/2, -y-1/2, z-1/2'

loop_
_atom_site_label
_atom_site_type_symbol
_atom_site_fract_x
_atom_site_fract_y
_atom_site_fract_z
_atom_site_U_iso_or_equiv
_atom_site_adp_type
_atom_site_occupancy
_atom_site_site_symmetry_order
_atom_site_calc_flag
_atom_site_refinement_flags_posn
_atom_site_refinement_flags_adp
_atom_site_refinement_flags_occupancy
_atom_site_disorder_assembly
_atom_site_disorder_group
C1 C 0.5005(6) 0.8347(5) 0.3824(4) 0.081(3) Uani 1 1 d . . . . .
C2 C 0.5286(6) 0.8153(5) 0.4235(3) 0.071(3) Uani 1 1 d . . . . .
H2A H 0.5475 0.8380 0.4473 0.085 Uiso 1 1 calc R U . . .
C3 C 0.5290(6) 0.7620(4) 0.4299(3) 0.068(3) Uani 1 1 d . . . . .
C4 C 0.5026(6) 0.7300(5) 0.3939(3) 0.076(3) Uani 1 1 d . . . . .
H4A H 0.5033 0.6937 0.3982 0.091 Uiso 1 1 calc R U . . .
C5 C 0.4753(7) 0.7494(6) 0.3520(4) 0.085(3) Uani 1 1 d . . . . .
C6 C 0.4756(6) 0.8018(6) 0.3474(4) 0.089(4) Uani 1 1 d . . . . .
H6A H 0.4581 0.8162 0.3191 0.107 Uiso 1 1 calc R U . . .
C7 C 0.4964(8) 0.8892(6) 0.3722(5) 0.097(4) Uani 1 1 d . . . . .
H7A H 0.4810 0.8995 0.3425 0.117 Uiso 1 1 calc R U . . .
N1 N 0.5130(6) 0.9244(5) 0.4018(4) 0.100(3) Uani 1 1 d . . . . .
C8 C 0.5018(10) 0.9779(6) 0.3879(5) 0.129(6) Uani 1 1 d . . . . .
H8A H 0.4532 0.9947 0.4043 0.154 Uiso 1 1 calc R U . . .
H8B H 0.4770 0.9788 0.3564 0.154 Uiso 1 1 calc R U . . .
C9 C 0.5937(12) 1.0075(4) 0.3949(4) 0.102(4) Uani 1 1 d . . . . .
H9A H 0.5808 1.0446 0.3890 0.123 Uiso 1 1 calc R U . . .
H9B H 0.6228 1.0039 0.4257 0.123 Uiso 1 1 calc R U . . .
O1 O 0.6581(5) 0.9884(3) 0.3664(2) 0.091(2) Uani 1 1 d . . . . .
C10 C 0.7204(12) 1.0318(6) 0.3661(5) 0.073(4) Uiso 0.6 1 d . . P A 1
H10A H 0.7632 1.0347 0.3940 0.088 Uiso 0.6 1 calc R U P A 1
H10B H 0.6829 1.0642 0.3610 0.088 Uiso 0.6 1 calc R U P A 1
C10' C 0.6765(17) 0.9938(9) 0.3268(8) 0.069(6) Uiso 0.4 1 d . . P A 2
H10C H 0.6264 1.0157 0.3104 0.083 Uiso 0.4 1 calc R U P A 2
H10D H 0.6765 0.9597 0.3123 0.083 Uiso 0.4 1 calc R U P A 2
C11 C 0.7796(8) 1.0203(4) 0.3273(4) 0.089(3) Uani 1 1 d . . . . .
H11C H 0.7897 1.0325 0.2977 0.106 Uiso 0.4 1 calc R U P A 2
H11D H 0.7857 1.0500 0.3477 0.106 Uiso 0.4 1 calc R U P A 2
H11A H 0.7362 1.0083 0.3015 0.106 Uiso 0.6 1 calc R U P A 1
H11B H 0.8135 1.0518 0.3191 0.106 Uiso 0.6 1 calc R U P A 1
O2 O 0.8482(4) 0.9807(2) 0.34181(19) 0.0619(15) Uani 1 1 d . . . . .
C12 C 0.9325(8) 0.9855(5) 0.3217(4) 0.095(4) Uani 1 1 d . . . . .
H12A H 0.9519 1.0223 0.3210 0.114 Uiso 1 1 calc R U . . .
H12B H 0.9210 0.9728 0.2911 0.114 Uiso 1 1 calc R U . . .
C13 C 1.0111(8) 0.9547(5) 0.3467(5) 0.123(5) Uani 1 1 d . . . . .
H13A H 1.0734 0.9633 0.3358 0.148 Uiso 1 1 calc R U . . .
H13B H 1.0160 0.9648 0.3779 0.148 Uiso 1 1 calc R U . . .
N2 N 0.9966(6) 0.8991(4) 0.3435(3) 0.100(3) Uani 1 1 d . . . . .
C14 C 1.0094(6) 0.8734(5) 0.3781(4) 0.084(3) Uani 1 1 d . . . . .
H14A H 1.0250 0.8916 0.4049 0.101 Uiso 1 1 calc R U . . .
C15 C 0.5622(6) 0.7378(4) 0.4717(3) 0.066(2) Uani 1 1 d . . . . .
H15A H 0.5743 0.7017 0.4720 0.079 Uiso 1 1 calc R U . . .
N3 N 0.5759(5) 0.7616(3) 0.5074(3) 0.0622(19) Uani 1 1 d . . . . .
C16 C 0.6151(6) 0.7312(4) 0.5461(3) 0.063(2) Uani 1 1 d . . . . .
H16A H 0.6220 0.6946 0.5376 0.075 Uiso 1 1 calc R U . . .
H16B H 0.5698 0.7328 0.5686 0.075 Uiso 1 1 calc R U . . .
C17 C 0.7109(6) 0.7521(3) 0.5643(2) 0.058(2) Uani 1 1 d . . . . .
H17A H 0.7046 0.7886 0.5732 0.070 Uiso 1 1 calc R U . . .
H17B H 0.7375 0.7319 0.5902 0.070 Uiso 1 1 calc R U . . .
O3 O 0.7733(4) 0.7483(2) 0.53036(16) 0.0553(14) Uani 1 1 d . . . . .
C18 C 0.8729(7) 0.7572(4) 0.5445(3) 0.070(3) Uani 1 1 d . . . . .
H18A H 0.8787 0.7834 0.5681 0.084 Uiso 1 1 calc R U . . .
H18B H 0.9047 0.7711 0.5198 0.084 Uiso 1 1 calc R U . . .
C19 C 0.9239(7) 0.7088(4) 0.5611(3) 0.068(3) Uani 1 1 d . . . . .
H19A H 0.9936 0.7159 0.5693 0.082 Uiso 1 1 calc R U . . .
H19B H 0.8963 0.6960 0.5873 0.082 Uiso 1 1 calc R U . . .
O4 O 0.9117(4) 0.6717(2) 0.52744(18) 0.0642(16) Uani 1 1 d . . . . .
C20 C 0.9828(6) 0.6314(4) 0.5314(3) 0.070(3) Uani 1 1 d . . . . .
H20A H 0.9572 0.6010 0.5143 0.084 Uiso 1 1 calc R U . . .
H20B H 0.9959 0.6208 0.5625 0.084 Uiso 1 1 calc R U . . .
C21 C 1.0758(7) 0.6487(4) 0.5152(3) 0.081(3) Uani 1 1 d . . . . .
H21A H 1.1043 0.6775 0.5336 0.098 Uiso 1 1 calc R U . . .
H21B H 1.1227 0.6198 0.5174 0.098 Uiso 1 1 calc R U . . .
N4 N 1.0568(6) 0.6655(4) 0.4702(3) 0.082(2) Uani 1 1 d . . . . .
C22 C 1.0500(6) 0.7132(5) 0.4643(3) 0.079(3) Uani 1 1 d . . . . .
H22A H 1.0629 0.7347 0.4892 0.094 Uiso 1 1 calc R U . . .
C23 C 0.4505(7) 0.7157(7) 0.3134(4) 0.092(4) Uani 1 1 d . . . . .
H23A H 0.4290 0.7313 0.2860 0.111 Uiso 1 1 calc R U . . .
N5 N 0.4566(7) 0.6684(6) 0.3155(3) 0.110(4) Uani 1 1 d . . . . .
C24 C 0.4313(10) 0.6441(7) 0.2731(4) 0.115(5) Uani 1 1 d . . . . .
H24A H 0.3817 0.6171 0.2752 0.138 Uiso 1 1 calc R U . . .
H24B H 0.4048 0.6701 0.2513 0.138 Uiso 1 1 calc R U . . .
C25 C 0.5142(14) 0.6227(4) 0.2607(5) 0.125(6) Uani 1 1 d . . . . .
H25A H 0.4978 0.6034 0.2330 0.149 Uiso 1 1 calc R U . . .
H25B H 0.5407 0.5978 0.2833 0.149 Uiso 1 1 calc R U . . .
O5 O 0.5882(5) 0.6607(3) 0.2543(2) 0.092(2) Uani 1 1 d . . . . .
C26 C 0.5733(14) 0.7009(7) 0.2166(6) 0.070(5) Uiso 0.5 1 d . . P B 1
H26A H 0.5048 0.6998 0.2037 0.084 Uiso 0.5 1 calc R U P B 1
H26B H 0.5859 0.7358 0.2291 0.084 Uiso 0.5 1 calc R U P B 1
C27 C 0.6376(12) 0.6930(8) 0.1797(6) 0.077(5) Uiso 0.5 1 d D . P B 1
H27A H 0.6331 0.6565 0.1700 0.092 Uiso 0.5 1 calc R U P B 1
H27B H 0.6131 0.7148 0.1544 0.092 Uiso 0.5 1 calc R U P B 1
O6 O 0.7356(8) 0.7053(5) 0.1927(4) 0.071(3) Uiso 0.5 1 d D . P B 1
C28 C 0.7972(12) 0.6653(7) 0.2116(6) 0.069(5) Uiso 0.5 1 d D . P B 1
H28A H 0.8002 0.6370 0.1901 0.083 Uiso 0.5 1 calc R U P B 1
H28B H 0.7704 0.6510 0.2375 0.083 Uiso 0.5 1 calc R U P B 1
C26' C 0.6634(14) 0.6247(8) 0.2525(6) 0.074(5) Uiso 0.5 1 d . . P B 2
H26C H 0.6368 0.5912 0.2411 0.088 Uiso 0.5 1 calc R U P B 2
H26D H 0.6976 0.6190 0.2822 0.088 Uiso 0.5 1 calc R U P B 2
C27' C 0.7309(15) 0.6455(7) 0.2233(6) 0.076(5) Uiso 0.5 1 d D . P B 2
H27C H 0.7915 0.6252 0.2263 0.091 Uiso 0.5 1 calc R U P B 2
H27D H 0.7015 0.6437 0.1925 0.091 Uiso 0.5 1 calc R U P B 2
O6' O 0.7503(8) 0.6971(4) 0.2355(4) 0.064(3) Uiso 0.5 1 d D . P B 2
C28' C 0.8180(13) 0.7195(8) 0.2085(7) 0.088(6) Uiso 0.5 1 d D . P B 2
H28C H 0.7991 0.7130 0.1769 0.106 Uiso 0.5 1 calc R U P B 2
H28D H 0.8268 0.7570 0.2137 0.106 Uiso 0.5 1 calc R U P B 2
C29 C 0.9087(11) 0.6882(6) 0.2265(4) 0.137(6) Uani 1 1 d D . . . .
H29C H 0.9611 0.6893 0.2073 0.164 Uiso 0.5 1 calc R U P B 2
H29D H 0.8942 0.6521 0.2343 0.164 Uiso 0.5 1 calc R U P B 2
H29A H 0.9524 0.6582 0.2322 0.164 Uiso 0.5 1 calc R U P B 1
H29B H 0.9294 0.7068 0.2010 0.164 Uiso 0.5 1 calc R U P B 1
N6 N 0.9260(9) 0.7243(5) 0.2663(4) 0.131(5) Uani 1 1 d . . . . .
C30 C 0.9547(6) 0.7053(5) 0.3032(4) 0.084(3) Uani 1 1 d . . . . .
H30A H 0.9633 0.6689 0.3048 0.101 Uiso 1 1 calc R U . . .
C31 C 1.0020(7) 0.8178(5) 0.3799(4) 0.086(4) Uani 1 1 d . . . . .
C32 C 1.0242(6) 0.7918(5) 0.4194(4) 0.078(3) Uani 1 1 d . . . . .
H32A H 1.0400 0.8113 0.4454 0.094 Uiso 1 1 calc R U . . .
C33 C 1.0238(7) 0.7386(5) 0.4218(4) 0.080(3) Uani 1 1 d . . . . .
C34 C 0.9999(6) 0.7101(5) 0.3830(4) 0.079(3) Uani 1 1 d . . . . .
H34A H 1.0006 0.6734 0.3843 0.095 Uiso 1 1 calc R U . . .
C35 C 0.9756(7) 0.7341(5) 0.3431(4) 0.080(3) Uani 1 1 d . . . . .
C36 C 0.9773(7) 0.7881(5) 0.3423(4) 0.086(3) Uani 1 1 d . . . . .
H36A H 0.9609 0.8053 0.3152 0.103 Uiso 1 1 calc R U . . .
C38 C 0.7636(5) 0.7881(3) 0.4163(2) 0.0386(17) Uani 1 1 d . . . . .
H38A H 0.7718 0.7762 0.4457 0.046 Uiso 1 1 calc R U . . .
C39 C 0.7670(5) 0.8404(3) 0.4082(2) 0.0389(17) Uani 1 1 d . . . . .
C40 C 0.7556(5) 0.8580(3) 0.3658(2) 0.0423(18) Uani 1 1 d . . . . .
H40A H 0.7572 0.8940 0.3602 0.051 Uiso 1 1 calc R U . . .
C41 C 0.7416(5) 0.8234(3) 0.3307(2) 0.0475(19) Uani 1 1 d . . . . .
C42 C 0.7384(5) 0.7703(3) 0.3394(3) 0.050(2) Uani 1 1 d . . . . .
H42A H 0.7292 0.7465 0.3158 0.060 Uiso 1 1 calc R U . . .
N8 N 0.7142(6) 0.5948(2) 0.4106(3) 0.077(2) Uani 1 1 d D . . . .
C37 C 0.7484(5) 0.7522(3) 0.3822(2) 0.0424(18) Uani 1 1 d . . . . .
C43 C 0.6785(8) 0.6141(4) 0.3718(4) 0.089(4) Uani 1 1 d . . . . .
H43A H 0.6443 0.5921 0.3507 0.106 Uiso 1 1 calc R U . . .
C44 C 0.6900(7) 0.6640(3) 0.3623(3) 0.074(3) Uani 1 1 d . . . . .
H44A H 0.6628 0.6769 0.3347 0.089 Uiso 1 1 calc R U . . .
C45 C 0.7408(5) 0.6973(3) 0.3918(3) 0.0443(18) Uani 1 1 d . . . . .
C46 C 0.7793(6) 0.6760(3) 0.4315(3) 0.056(2) Uani 1 1 d . . . . .
H46A H 0.8154 0.6972 0.4527 0.067 Uiso 1 1 calc R U . . .
C47 C 0.7662(6) 0.6256(3) 0.4404(3) 0.067(2) Uani 1 1 d . . . . .
H47A H 0.7935 0.6116 0.4676 0.080 Uiso 1 1 calc R U . . .
C48 C 0.6908(8) 0.5411(3) 0.4230(4) 0.090(3) Uani 1 1 d D . . . .
H48C H 0.6656 0.5421 0.4518 0.108 Uiso 0.2 1 calc R U P C 2
H48D H 0.6381 0.5280 0.4014 0.108 Uiso 0.2 1 calc R U P C 2
H48A H 0.6893 0.5178 0.3974 0.108 Uiso 0.8 1 calc R U P D 1
H48B H 0.7396 0.5281 0.4464 0.108 Uiso 0.8 1 calc R U P D 1
C49 C 0.5998(11) 0.5436(5) 0.4378(5) 0.086(4) Uani 0.8 1 d . . P E 1
H49A H 0.5770 0.5085 0.4441 0.103 Uiso 0.8 1 calc R U P E 1
H49B H 0.5526 0.5594 0.4151 0.103 Uiso 0.8 1 calc R U P E 1
O8 O 0.6079(10) 0.5736(5) 0.4760(5) 0.161(6) Uani 0.8 1 d . . P E 1
H8 H 0.5536 0.5757 0.4853 0.241 Uiso 0.8 1 calc R U P E 1
C49' C 0.771(2) 0.5043(12) 0.4256(16) 0.086(15) Uiso 0.2 1 d D . P E 2
H49C H 0.7467 0.4711 0.4360 0.104 Uiso 0.2 1 calc R U P E 2
H49D H 0.7869 0.4986 0.3955 0.104 Uiso 0.2 1 calc R U P E 2
O8' O 0.858(2) 0.517(2) 0.4525(16) 0.145(18) Uiso 0.2 1 d D . P E 2
H8' H 0.8459 0.5223 0.4782 0.218 Uiso 0.2 1 calc R U P E 2
N9 N 0.8112(4) 0.9468(2) 0.5138(2) 0.0449(15) Uani 1 1 d . . . . .
C50 C 0.7782(6) 0.8993(3) 0.5207(3) 0.049(2) Uani 1 1 d . . . . .
H50A H 0.7659 0.8896 0.5493 0.059 Uiso 1 1 calc R U . . .
C51 C 0.7620(6) 0.8647(3) 0.4871(2) 0.0461(19) Uani 1 1 d . . . . .
H51A H 0.7374 0.8313 0.4924 0.055 Uiso 1 1 calc R U . . .
C52 C 0.7814(5) 0.8782(3) 0.4449(2) 0.0358(16) Uani 1 1 d . . . . .
C53 C 0.8148(5) 0.9277(3) 0.4390(2) 0.0426(18) Uani 1 1 d . . . . .
H53A H 0.8285 0.9385 0.4109 0.051 Uiso 1 1 calc R U . . .
C54 C 0.8281(5) 0.9609(3) 0.4734(3) 0.0466(19) Uani 1 1 d . . . . .
H54A H 0.8499 0.9950 0.4686 0.056 Uiso 1 1 calc R U . . .
C55 C 0.8239(6) 0.9840(3) 0.5500(3) 0.059(2) Uani 1 1 d . . . . .
H55A H 0.8617 1.0140 0.5414 0.071 Uiso 1 1 calc R U . . .
H55B H 0.8605 0.9676 0.5759 0.071 Uiso 1 1 calc R U . . .
C56 C 0.7263(7) 1.0025(3) 0.5618(3) 0.064(2) Uani 1 1 d . . . . .
H56A H 0.6895 0.9727 0.5715 0.077 Uiso 1 1 calc R U . . .
H56B H 0.7364 1.0274 0.5864 0.077 Uiso 1 1 calc R U . . .
O9 O 0.6733(4) 1.02611(19) 0.52584(19) 0.0574(14) Uani 1 1 d . . . . .
H9 H 0.6261 1.0073 0.5167 0.086 Uiso 1 1 calc R U . . .
C59 C 0.7335(6) 0.8423(3) 0.2854(2) 0.054(2) Uani 1 1 d . . . . .
N10 N 0.7378(11) 0.8863(6) 0.2032(4) 0.069(2) Uani 0.6 1 d D U P F 1
C57 C 0.7686(12) 0.8399(6) 0.2126(5) 0.069(3) Uani 0.6 1 d . U P F 1
H57A H 0.7935 0.8197 0.1906 0.083 Uiso 0.6 1 calc R U P F 1
C58 C 0.7663(12) 0.8197(6) 0.2526(5) 0.067(3) Uani 0.6 1 d . U P F 1
H58A H 0.7909 0.7857 0.2573 0.081 Uiso 0.6 1 calc R U P F 1
C60 C 0.6993(12) 0.8973(6) 0.2747(5) 0.068(3) Uani 0.6 1 d . U P F 1
H60A H 0.6746 0.9185 0.2961 0.081 Uiso 0.6 1 calc R U P F 1
C61 C 0.7055(13) 0.9151(7) 0.2336(5) 0.072(3) Uani 0.6 1 d . U P F 1
H61A H 0.6858 0.9495 0.2265 0.086 Uiso 0.6 1 calc R U P F 1
C62 C 0.7413(12) 0.9083(6) 0.1578(4) 0.077(3) Uani 0.6 1 d D U P F 1
H62A H 0.7504 0.9462 0.1598 0.092 Uiso 0.6 1 calc R U P F 1
H62B H 0.7969 0.8934 0.1448 0.092 Uiso 0.6 1 calc R U P F 1
C63 C 0.6512(12) 0.8967(6) 0.1296(5) 0.082(3) Uani 0.6 1 d D U P F 1
H63A H 0.5963 0.9139 0.1415 0.098 Uiso 0.6 1 calc R U P F 1
H63B H 0.6555 0.9103 0.0998 0.098 Uiso 0.6 1 calc R U P F 1
O10 O 0.6341(9) 0.8416(4) 0.1272(4) 0.091(3) Uani 0.6 1 d D U P F 1
H10 H 0.6804 0.8270 0.1170 0.136 Uiso 0.6 1 calc R U P F 1
N10' N 0.6943(16) 0.8691(9) 0.1991(5) 0.072(3) Uani 0.4 1 d D U P F 2
C57' C 0.6596(17) 0.8284(9) 0.2121(7) 0.065(3) Uani 0.4 1 d . U P F 2
H57B H 0.6208 0.8084 0.1909 0.078 Uiso 0.4 1 calc R U P F 2
C58' C 0.6719(16) 0.8100(9) 0.2532(6) 0.060(4) Uani 0.4 1 d . U P F 2
H58B H 0.6432 0.7787 0.2613 0.072 Uiso 0.4 1 calc R U P F 2
C60' C 0.7837(17) 0.8785(9) 0.2708(7) 0.062(3) Uani 0.4 1 d . U P F 2
H60B H 0.8341 0.8939 0.2900 0.075 Uiso 0.4 1 calc R U P F 2
C61' C 0.767(2) 0.8954(10) 0.2292(8) 0.067(3) Uani 0.4 1 d . U P F 2
H61B H 0.8029 0.9237 0.2196 0.080 Uiso 0.4 1 calc R U P F 2
C62' C 0.6819(18) 0.8842(10) 0.1518(6) 0.082(3) Uani 0.4 1 d D U P F 2
H62C H 0.6191 0.8708 0.1380 0.098 Uiso 0.4 1 calc R U P F 2
H62D H 0.6797 0.9224 0.1497 0.098 Uiso 0.4 1 calc R U P F 2
C63' C 0.7601(18) 0.8649(8) 0.1266(7) 0.083(3) Uani 0.4 1 d D U P F 2
H63C H 0.7474 0.8774 0.0960 0.100 Uiso 0.4 1 calc R U P F 2
H63D H 0.8225 0.8798 0.1394 0.100 Uiso 0.4 1 calc R U P F 2
O10' O 0.7688(16) 0.8087(8) 0.1260(7) 0.116(6) Uani 0.4 1 d D U P F 2
H10' H 0.7171 0.7958 0.1140 0.174 Uiso 0.4 1 calc R U P F 2
C64 C 0.2561(5) 0.7380(3) 0.4004(2) 0.0385(17) Uani 1 1 d . . . . .
C65 C 0.2278(5) 0.7608(3) 0.3596(2) 0.0378(17) Uani 1 1 d . . . . .
H65A H 0.2228 0.7974 0.3574 0.045 Uiso 1 1 calc R U . . .
C66 C 0.2072(5) 0.7309(3) 0.3222(2) 0.0392(17) Uani 1 1 d . . . . .
C67 C 0.2121(5) 0.6778(3) 0.3256(2) 0.0437(18) Uani 1 1 d . . . . .
H67A H 0.1952 0.6573 0.3002 0.052 Uiso 1 1 calc R U . . .
C68 C 0.2413(5) 0.6536(3) 0.3653(2) 0.0410(18) Uani 1 1 d . . . . .
C69 C 0.2622(5) 0.6847(3) 0.4028(2) 0.0405(17) Uani 1 1 d . . . . .
H69A H 0.2810 0.6688 0.4303 0.049 Uiso 1 1 calc R U . . .
C70 C 0.3196(5) 0.8514(3) 0.4747(3) 0.052(2) Uani 1 1 d . . . . .
H70A H 0.3322 0.8873 0.4726 0.062 Uiso 1 1 calc R U . . .
C71 C 0.2953(5) 0.8233(3) 0.4374(2) 0.0418(18) Uani 1 1 d . . . . .
H71A H 0.2899 0.8399 0.4097 0.050 Uiso 1 1 calc R U . . .
C72 C 0.2784(5) 0.7704(3) 0.4399(2) 0.0400(17) Uani 1 1 d . . . . .
C73 C 0.2845(6) 0.7492(3) 0.4816(2) 0.050(2) Uani 1 1 d . . . . .
H73A H 0.2720 0.7135 0.4849 0.060 Uiso 1 1 calc R U . . .
C74 C 0.3079(6) 0.7788(3) 0.5176(3) 0.053(2) Uani 1 1 d . . . . .
H74A H 0.3116 0.7634 0.5458 0.064 Uiso 1 1 calc R U . . .
N11 N 0.3259(5) 0.8290(2) 0.5142(2) 0.0497(16) Uani 1 1 d . . . . .
C75 C 0.3574(7) 0.8595(3) 0.5541(3) 0.065(2) Uani 1 1 d . . . . .
H75A H 0.3158 0.8513 0.5773 0.078 Uiso 1 1 calc R U . . .
H75B H 0.3514 0.8969 0.5475 0.078 Uiso 1 1 calc R U . . .
C76 C 0.4618(6) 0.8463(3) 0.5698(3) 0.063(2) Uani 1 1 d . . . . .
H76A H 0.4837 0.8669 0.5963 0.075 Uiso 1 1 calc R U . . .
H76B H 0.4667 0.8093 0.5778 0.075 Uiso 1 1 calc R U . . .
O11 O 0.5219(5) 0.8568(2) 0.5367(2) 0.0696(17) Uani 1 1 d . . . . .
H11 H 0.5521 0.8299 0.5313 0.104 Uiso 1 1 calc R U . . .
C77 C 0.1161(6) 0.8298(3) 0.2381(2) 0.0474(19) Uani 1 1 d . . . . .
H77A H 0.0916 0.8640 0.2369 0.057 Uiso 1 1 calc R U . . .
C78 C 0.1414(5) 0.8070(3) 0.2775(2) 0.0453(19) Uani 1 1 d . . . . .
H78A H 0.1345 0.8255 0.3037 0.054 Uiso 1 1 calc R U . . .
C79 C 0.1777(5) 0.7562(3) 0.2798(2) 0.0430(18) Uani 1 1 d . . . . .
C80 C 0.1845(6) 0.7319(3) 0.2404(2) 0.054(2) Uani 1 1 d . . . . .
H80A H 0.2076 0.6974 0.2402 0.064 Uiso 1 1 calc R U . . .
C81 C 0.1589(6) 0.7565(3) 0.2017(2) 0.055(2) Uani 1 1 d . . . . .
H81A H 0.1651 0.7391 0.1749 0.066 Uiso 1 1 calc R U . . .
N12 N 0.1254(5) 0.8043(2) 0.20109(19) 0.0482(16) Uani 1 1 d . . . . .
C82 C 0.0947(7) 0.8304(3) 0.1585(2) 0.058(2) Uani 1 1 d . . . . .
H82A H 0.1093 0.8678 0.1613 0.069 Uiso 1 1 calc R U . . .
H82B H 0.1317 0.8161 0.1356 0.069 Uiso 1 1 calc R U . . .
C83 C -0.0090(7) 0.8232(3) 0.1455(3) 0.067(2) Uani 1 1 d . . . . .
H83A H -0.0460 0.8348 0.1694 0.080 Uiso 1 1 calc R U . . .
H83B H -0.0297 0.8442 0.1192 0.080 Uiso 1 1 calc R U . . .
O12 O -0.0273(5) 0.7716(2) 0.1365(2) 0.0754(18) Uani 1 1 d . . . . .
H12 H -0.0872 0.7662 0.1345 0.113 Uiso 1 1 calc R U . . .
C84 C 0.2092(6) 0.5108(3) 0.3499(3) 0.0488(19) Uani 1 1 d . . . . .
H84A H 0.1684 0.4880 0.3320 0.059 Uiso 1 1 calc R U . . .
C85 C 0.2015(6) 0.5621(3) 0.3432(3) 0.053(2) Uani 1 1 d . . . . .
H85A H 0.1580 0.5745 0.3194 0.064 Uiso 1 1 calc R U . . .
C86 C 0.2536(6) 0.5969(3) 0.3692(2) 0.0448(18) Uani 1 1 d . . . . .
C87 C 0.3236(6) 0.5760(3) 0.4002(3) 0.053(2) Uani 1 1 d . . . . .
H87A H 0.3668 0.5985 0.4172 0.064 Uiso 1 1 calc R U . . .
C88 C 0.3319(6) 0.5235(3) 0.4067(3) 0.057(2) Uani 1 1 d . . . . .
H88A H 0.3784 0.5100 0.4288 0.069 Uiso 1 1 calc R U . . .
N13 N 0.2729(5) 0.4916(2) 0.3812(2) 0.0539(17) Uani 1 1 d D . . . .
C89 C 0.2793(7) 0.4355(3) 0.3912(3) 0.063(2) Uani 1 1 d D . . . .
H89A H 0.2651 0.4154 0.3639 0.075 Uiso 1 1 calc R U . . .
H89B H 0.3458 0.4269 0.4042 0.075 Uiso 1 1 calc R U . . .
C90 C 0.2105(10) 0.4217(4) 0.4218(3) 0.107(4) Uani 1 1 d D . . . .
H90A H 0.1445 0.4319 0.4093 0.128 Uiso 1 1 calc R U . . .
H90B H 0.2109 0.3837 0.4259 0.128 Uiso 1 1 calc R U . . .
O13 O 0.2334(8) 0.4462(3) 0.4634(2) 0.121(3) Uani 1 1 d D . . . .
H13 H 0.2020 0.4739 0.4639 0.181 Uiso 1 1 calc R U . . .
P1 P 0.50206(16) 0.52203(8) 0.68887(7) 0.0496(6) Uani 1 1 d . . . . .
F1 F 0.5356(4) 0.4974(2) 0.73515(16) 0.0800(15) Uani 1 1 d . . . . .
F2 F 0.4006(4) 0.4966(2) 0.6902(2) 0.0883(17) Uani 1 1 d . . . . .
F3 F 0.4695(4) 0.57246(18) 0.71247(18) 0.0780(15) Uani 1 1 d . . . . .
F4 F 0.6077(4) 0.5481(2) 0.68927(18) 0.0775(15) Uani 1 1 d . . . . .
F5 F 0.5362(5) 0.4720(2) 0.66591(19) 0.102(2) Uani 1 1 d . . . . .
F6 F 0.4735(6) 0.5473(2) 0.64377(19) 0.111(2) Uani 1 1 d . . . . .
P2 P 0.2153(2) 0.61111(9) 0.16319(8) 0.0725(8) Uani 1 1 d . . . . .
F7 F 0.1221(5) 0.6465(2) 0.1638(2) 0.112(2) Uani 1 1 d . . . . .
F8 F 0.2804(5) 0.6613(2) 0.1720(2) 0.0943(19) Uani 1 1 d . . . . .
F9 F 0.2184(5) 0.6039(2) 0.21399(16) 0.0859(17) Uani 1 1 d . . . . .
F10 F 0.1504(6) 0.5614(2) 0.1547(2) 0.119(3) Uani 1 1 d . . . . .
F11 F 0.2091(9) 0.6191(3) 0.11255(19) 0.162(4) Uani 1 1 d . . . . .
F12 F 0.3064(6) 0.5759(3) 0.1639(3) 0.135(3) Uani 1 1 d . . . . .
P3 P 0.92800(18) 1.11401(9) 0.45681(10) 0.0712(7) Uani 1 1 d . . . . .
F13 F 0.8580(5) 1.1120(4) 0.4130(3) 0.137(3) Uani 1 1 d . . . . .
F14 F 0.8924(4) 1.1711(2) 0.4630(3) 0.107(2) Uani 1 1 d . . . . .
F15 F 0.8438(5) 1.0951(2) 0.4817(3) 0.123(3) Uani 1 1 d . . . . .
F16 F 0.9632(5) 1.0570(2) 0.4519(3) 0.125(3) Uani 1 1 d . . . . .
F17 F 1.0122(5) 1.1321(3) 0.4308(3) 0.129(3) Uani 1 1 d . . . . .
F18 F 1.0013(5) 1.1208(4) 0.4999(3) 0.156(4) Uani 1 1 d . . . . .
P4 P 0.3956(2) 0.84675(10) 0.20097(9) 0.0753(8) Uani 1 1 d . . . . .
F19 F 0.3134(5) 0.8865(3) 0.2060(2) 0.127(3) Uani 1 1 d . . . . .
F20 F 0.3227(5) 0.8230(3) 0.16252(18) 0.106(2) Uani 1 1 d . . . . .
F21 F 0.4341(6) 0.8813(5) 0.1665(3) 0.200(5) Uani 1 1 d . . . . .
F22 F 0.4646(5) 0.8706(3) 0.2382(2) 0.130(3) Uani 1 1 d . . . . .
F23 F 0.3556(9) 0.8126(4) 0.2340(3) 0.209(6) Uani 1 1 d . . . . .
F24 F 0.4675(11) 0.8046(5) 0.1943(5) 0.273(9) Uani 1 1 d . . . . .
P5 P 0.3903(3) 0.61156(10) 0.52406(9) 0.1022(12) Uani 1 1 d . . . . .
F25 F 0.4345(5) 0.6420(2) 0.4843(2) 0.113(2) Uani 1 1 d . . . . .
F26 F 0.2882(5) 0.6164(2) 0.49818(18) 0.102(2) Uani 1 1 d . . . . .
F27 F 0.4090(6) 0.5586(2) 0.49989(19) 0.111(2) Uani 1 1 d . . . . .
F28 F 0.4932(7) 0.6055(3) 0.5510(3) 0.159(4) Uani 1 1 d . . . . .
F29 F 0.3795(9) 0.6647(2) 0.5472(2) 0.180(5) Uani 1 1 d . . . . .
F30 F 0.3451(8) 0.5811(3) 0.5620(2) 0.146(3) Uani 1 1 d . . . . .
P6 P 0.5962(4) 1.0487(2) 0.1822(3) 0.119(2) Uani 0.6 1 d D U P G 1
F31 F 0.6731(8) 1.0207(5) 0.1564(5) 0.156(4) Uani 0.6 1 d D U P G 1
F32 F 0.6684(8) 1.0936(4) 0.1969(5) 0.181(5) Uani 0.6 1 d D U P G 1
F33 F 0.6391(10) 1.0183(5) 0.2247(4) 0.187(4) Uani 0.6 1 d D U P G 1
F34 F 0.5222(8) 1.0043(4) 0.1695(5) 0.128(4) Uani 0.6 1 d D U P G 1
F35 F 0.5592(11) 1.0798(5) 0.1402(4) 0.184(5) Uani 0.6 1 d D U P G 1
F36 F 0.5201(7) 1.0752(5) 0.2094(4) 0.140(4) Uani 0.6 1 d D U P G 1
P6' P 0.5768(8) 1.0289(4) 0.1917(4) 0.144(3) Uani 0.4 1 d D U P H 2
F31' F 0.6685(12) 1.0346(8) 0.1667(7) 0.171(5) Uani 0.4 1 d D U P H 2
F32' F 0.6266(12) 1.0657(6) 0.2285(6) 0.162(5) Uani 0.4 1 d D U P H 2
F33' F 0.6247(12) 0.9806(6) 0.2170(6) 0.154(5) Uani 0.4 1 d D U P H 2
F34' F 0.5284(13) 0.9923(7) 0.1547(5) 0.136(5) Uani 0.4 1 d D U P H 2
F35' F 0.5250(13) 1.0764(6) 0.1667(6) 0.141(5) Uani 0.4 1 d D U P H 2
F36' F 0.4873(10) 1.0224(7) 0.2181(6) 0.160(5) Uani 0.4 1 d D U P H 2
N1S N 0.2577(6) 0.8996(3) 0.3437(3) 0.070(2) Uani 1 1 d D . . . .
C1S C 0.2629(6) 0.9280(3) 0.3166(3) 0.057(2) Uani 1 1 d D . . . .
C2S C 0.2724(8) 0.9662(4) 0.2794(3) 0.081(3) Uani 1 1 d D . . . .
N2S N 0.6186(15) 0.7393(8) 0.1299(6) 0.101(6) Uiso 0.5 1 d . . P I 2
C3S C 0.5569(16) 0.7156(8) 0.1429(7) 0.083(6) Uiso 0.5 1 d . . P I 2
C4S C 0.4776(19) 0.6854(10) 0.1557(8) 0.105(7) Uiso 0.5 1 d . . P I 2
O1W O 0.7798(8) 0.7596(4) 0.1159(3) 0.077(3) Uani 0.6 1 d . . P J 1
O2W O 0.5644(5) 0.9444(2) 0.4948(3) 0.089(2) Uani 1 1 d . . . . .
O3W O 0.924(3) 0.4924(15) 0.4592(12) 0.095(11) Uiso 0.2 1 d . . P K 1
N3S' N 1.014(3) 0.4370(16) 0.5725(13) 0.132(10) Uiso 0.3 1 d D U P L 3
C5S' C 1.002(4) 0.4756(17) 0.5539(15) 0.133(9) Uiso 0.3 1 d D U P L 3
C6S' C 0.942(4) 0.497(2) 0.5119(15) 0.132(9) Uiso 0.3 1 d D U P L 3
N3S N 0.929(3) 0.4234(15) 0.5746(12) 0.131(10) Uiso 0.3 1 d D U P M 4
C5S C 0.926(4) 0.4616(16) 0.5568(13) 0.119(9) Uiso 0.3 1 d D U P M 4
C6S C 0.886(4) 0.487(2) 0.5125(15) 0.134(11) Uiso 0.3 1 d D U P M 4

loop_
_atom_site_aniso_label
_atom_site_aniso_U_11
_atom_site_aniso_U_22
_atom_site_aniso_U_33
_atom_site_aniso_U_23
_atom_site_aniso_U_13
_atom_site_aniso_U_12
C1 0.032(5) 0.112(9) 0.098(9) 0.041(8) 0.009(5) 0.006(5)
C2 0.030(5) 0.116(9) 0.066(6) 0.027(6) 0.006(4) 0.009(5)
C3 0.039(5) 0.109(8) 0.058(6) 0.013(6) 0.011(4) -0.003(5)
C4 0.034(5) 0.123(9) 0.074(7) 0.016(7) 0.017(4) -0.011(5)
C5 0.038(5) 0.139(11) 0.080(8) 0.020(8) 0.016(5) -0.021(6)
C6 0.033(5) 0.169(13) 0.064(7) 0.026(8) -0.002(5) -0.015(7)
C7 0.048(6) 0.146(13) 0.099(9) 0.027(9) 0.011(6) 0.014(7)
N1 0.047(5) 0.117(8) 0.137(9) 0.072(7) 0.020(6) 0.020(5)
C8 0.090(9) 0.147(13) 0.157(13) 0.063(11) 0.047(9) 0.064(10)
C9 0.181(14) 0.040(6) 0.089(8) 0.001(5) 0.029(9) 0.020(7)
O1 0.093(5) 0.098(5) 0.086(5) -0.003(4) 0.035(4) -0.021(4)
C11 0.094(8) 0.057(6) 0.121(9) 0.041(6) 0.037(7) 0.012(6)
O2 0.067(4) 0.048(3) 0.075(4) 0.008(3) 0.027(3) -0.002(3)
C12 0.098(8) 0.090(8) 0.107(9) 0.036(7) 0.048(7) 0.014(7)
C13 0.067(8) 0.120(11) 0.190(14) 0.070(10) 0.052(8) -0.006(7)
N2 0.059(5) 0.120(8) 0.129(8) 0.059(7) 0.050(5) 0.017(5)
C14 0.041(5) 0.101(9) 0.115(9) 0.035(7) 0.036(5) 0.018(5)
C15 0.043(5) 0.086(7) 0.069(7) 0.012(6) 0.015(4) 0.002(5)
N3 0.055(4) 0.071(5) 0.063(5) 0.017(4) 0.014(4) 0.018(4)
C16 0.058(6) 0.069(6) 0.067(6) 0.017(5) 0.028(4) 0.013(5)
C17 0.073(6) 0.063(5) 0.041(5) 0.007(4) 0.018(4) 0.010(5)
O3 0.052(3) 0.063(4) 0.051(3) 0.013(3) 0.006(3) -0.008(3)
C18 0.068(6) 0.066(6) 0.073(6) 0.021(5) 0.001(5) -0.011(5)
C19 0.061(6) 0.088(7) 0.055(5) 0.014(5) 0.001(4) -0.008(5)
O4 0.059(4) 0.078(4) 0.055(4) 0.006(3) 0.002(3) -0.003(3)
C20 0.056(6) 0.085(7) 0.066(6) 0.017(5) 0.000(4) -0.002(5)
C21 0.053(6) 0.111(8) 0.078(7) 0.033(6) 0.002(5) 0.002(5)
N4 0.071(6) 0.101(7) 0.077(6) 0.031(5) 0.020(4) 0.013(5)
C22 0.043(5) 0.111(9) 0.085(7) 0.031(7) 0.021(5) 0.002(6)
C23 0.036(5) 0.177(14) 0.065(7) 0.008(9) 0.010(5) -0.026(8)
N5 0.078(7) 0.169(11) 0.078(7) 0.016(8) -0.004(5) -0.064(8)
C24 0.094(10) 0.154(14) 0.090(9) 0.027(9) -0.017(8) -0.056(10)
C25 0.182(16) 0.049(7) 0.121(11) 0.015(7) -0.071(11) -0.013(9)
O5 0.079(5) 0.120(6) 0.076(5) 0.000(4) 0.009(4) 0.042(5)
C29 0.158(14) 0.173(14) 0.093(10) 0.036(10) 0.068(9) 0.055(11)
N6 0.154(10) 0.156(10) 0.095(8) 0.060(8) 0.063(7) 0.087(8)
C30 0.047(6) 0.110(9) 0.097(9) 0.046(8) 0.017(5) 0.008(5)
C31 0.055(6) 0.103(9) 0.110(9) 0.048(8) 0.050(6) 0.031(6)
C32 0.047(6) 0.103(9) 0.092(8) 0.028(7) 0.038(5) 0.013(5)
C33 0.046(6) 0.113(9) 0.086(8) 0.037(7) 0.033(5) 0.020(6)
C34 0.043(5) 0.100(8) 0.100(9) 0.038(7) 0.030(5) 0.014(5)
C35 0.050(6) 0.114(10) 0.082(8) 0.046(7) 0.031(5) 0.030(6)
C36 0.055(6) 0.122(10) 0.088(8) 0.044(8) 0.038(6) 0.028(6)
C38 0.034(4) 0.042(5) 0.040(4) -0.003(3) 0.009(3) -0.004(3)
C39 0.028(4) 0.040(4) 0.049(5) 0.004(4) 0.004(3) -0.003(3)
C40 0.033(4) 0.045(4) 0.049(5) 0.002(4) 0.004(3) -0.010(3)
C41 0.036(4) 0.054(5) 0.051(5) -0.001(4) 0.002(3) -0.008(4)
C42 0.034(4) 0.064(6) 0.052(5) -0.014(4) 0.006(3) -0.006(4)
N8 0.080(5) 0.026(4) 0.115(7) -0.004(4) -0.027(5) -0.005(4)
C37 0.028(4) 0.044(4) 0.055(5) -0.006(4) 0.003(3) -0.003(3)
C43 0.095(8) 0.048(6) 0.110(9) -0.011(6) -0.047(7) 0.000(5)
C44 0.076(6) 0.042(5) 0.094(7) -0.014(5) -0.032(5) 0.006(5)
C45 0.033(4) 0.040(4) 0.058(5) -0.004(4) -0.001(4) 0.001(3)
C46 0.048(5) 0.037(5) 0.079(6) -0.013(4) -0.006(4) -0.007(4)
C47 0.062(6) 0.049(5) 0.084(6) -0.005(5) -0.017(5) -0.005(4)
C48 0.080(8) 0.053(6) 0.130(10) -0.009(6) -0.017(7) -0.008(5)
C49 0.105(12) 0.048(7) 0.106(11) 0.011(7) 0.017(9) -0.011(7)
O8 0.153(11) 0.111(9) 0.241(16) -0.039(10) 0.120(11) -0.027(8)
N9 0.047(4) 0.032(4) 0.055(4) -0.003(3) 0.002(3) 0.007(3)
C50 0.061(5) 0.035(4) 0.051(5) 0.005(4) 0.007(4) 0.008(4)
C51 0.063(5) 0.027(4) 0.049(5) -0.001(4) 0.012(4) -0.002(4)
C52 0.039(4) 0.034(4) 0.034(4) -0.002(3) 0.003(3) 0.001(3)
C53 0.048(4) 0.037(4) 0.043(4) 0.006(4) 0.006(3) -0.003(3)
C54 0.047(5) 0.031(4) 0.061(5) 0.000(4) 0.005(4) -0.004(3)
C55 0.071(6) 0.038(4) 0.064(5) -0.010(4) -0.013(4) 0.005(4)
C56 0.096(7) 0.038(5) 0.060(6) -0.009(4) 0.016(5) 0.005(5)
O9 0.063(4) 0.036(3) 0.075(4) -0.006(3) 0.011(3) 0.005(3)
C59 0.046(5) 0.078(6) 0.039(5) -0.003(4) 0.006(4) -0.004(4)
N10 0.082(5) 0.072(5) 0.051(4) 0.007(4) 0.002(4) -0.006(4)
C57 0.081(6) 0.073(5) 0.052(5) 0.005(4) 0.004(5) -0.004(5)
C58 0.077(6) 0.071(6) 0.053(5) 0.003(5) 0.001(5) -0.001(5)
C60 0.082(7) 0.069(6) 0.051(5) 0.003(5) 0.002(6) -0.001(6)
C61 0.086(6) 0.073(5) 0.054(5) 0.004(5) -0.001(5) -0.004(5)
C62 0.090(6) 0.077(6) 0.061(5) 0.010(5) -0.003(5) -0.013(5)
C63 0.095(7) 0.078(6) 0.067(6) 0.014(6) -0.011(6) -0.008(6)
O10 0.104(7) 0.089(7) 0.074(6) 0.003(6) -0.010(6) -0.017(6)
N10' 0.085(6) 0.075(5) 0.053(4) 0.007(4) -0.003(5) -0.005(5)
C57' 0.075(6) 0.071(6) 0.049(5) 0.002(5) 0.001(5) -0.003(5)
C58' 0.066(7) 0.069(8) 0.046(7) 0.000(6) 0.003(7) -0.003(7)
C60' 0.072(6) 0.067(6) 0.047(5) 0.006(5) 0.001(6) -0.002(6)
C61' 0.078(6) 0.071(5) 0.051(5) 0.006(5) 0.004(5) -0.003(5)
C62' 0.096(6) 0.082(6) 0.063(5) 0.011(5) -0.007(5) -0.010(5)
C63' 0.100(7) 0.083(7) 0.066(6) 0.011(6) -0.001(6) -0.007(6)
O10' 0.120(13) 0.122(12) 0.104(12) 0.017(11) 0.009(11) 0.006(11)
C64 0.034(4) 0.038(4) 0.044(4) -0.004(3) 0.006(3) -0.001(3)
C65 0.037(4) 0.034(4) 0.044(4) -0.001(3) 0.011(3) 0.002(3)
C66 0.038(4) 0.043(4) 0.037(4) 0.001(3) 0.008(3) 0.006(3)
C67 0.046(4) 0.042(5) 0.042(4) -0.005(4) 0.005(3) 0.002(4)
C68 0.040(4) 0.035(4) 0.047(5) -0.005(4) 0.002(3) -0.003(3)
C69 0.038(4) 0.040(4) 0.043(4) 0.005(3) 0.001(3) -0.003(3)
C70 0.045(5) 0.041(4) 0.068(6) -0.002(4) 0.000(4) 0.012(4)
C71 0.041(4) 0.036(4) 0.049(5) -0.008(4) 0.003(3) 0.010(3)
C72 0.035(4) 0.039(4) 0.045(5) -0.004(3) 0.004(3) 0.006(3)
C73 0.056(5) 0.043(4) 0.049(5) -0.002(4) 0.002(4) 0.003(4)
C74 0.069(6) 0.049(5) 0.041(5) -0.001(4) 0.003(4) 0.006(4)
N11 0.055(4) 0.045(4) 0.048(4) -0.013(3) -0.002(3) 0.010(3)
C75 0.077(6) 0.056(5) 0.057(5) -0.023(4) -0.008(4) 0.020(5)
C76 0.072(6) 0.055(5) 0.057(5) -0.019(4) -0.010(5) 0.006(5)
O11 0.078(4) 0.055(4) 0.073(4) -0.002(3) -0.003(3) -0.005(3)
C77 0.062(5) 0.036(4) 0.045(5) -0.001(4) 0.008(4) 0.003(4)
C78 0.056(5) 0.039(4) 0.042(5) -0.002(3) 0.008(4) 0.002(4)
C79 0.049(5) 0.039(4) 0.042(4) -0.002(3) 0.007(3) 0.005(3)
C80 0.075(6) 0.038(4) 0.048(5) -0.002(4) 0.008(4) 0.013(4)
C81 0.081(6) 0.043(5) 0.041(5) -0.006(4) 0.013(4) 0.010(4)
N12 0.066(4) 0.042(4) 0.037(4) 0.002(3) 0.006(3) 0.002(3)
C82 0.088(7) 0.047(5) 0.038(5) 0.004(4) 0.007(4) 0.004(4)
C83 0.094(8) 0.056(6) 0.050(5) 0.007(4) 0.004(5) 0.000(5)
O12 0.091(5) 0.079(5) 0.056(4) 0.007(3) 0.004(4) -0.016(4)
C84 0.057(5) 0.040(5) 0.049(5) -0.009(4) 0.004(4) 0.001(4)
C85 0.067(6) 0.046(5) 0.045(5) -0.004(4) 0.006(4) 0.007(4)
C86 0.054(5) 0.040(4) 0.039(4) 0.001(4) 0.000(4) -0.002(4)
C87 0.061(5) 0.044(5) 0.056(5) -0.005(4) 0.011(4) 0.000(4)
C88 0.065(6) 0.050(5) 0.057(5) -0.006(4) 0.009(4) 0.001(4)
N13 0.072(5) 0.042(4) 0.049(4) -0.010(3) 0.010(4) -0.009(4)
C89 0.091(7) 0.038(5) 0.062(5) -0.009(4) 0.019(5) -0.005(4)
C90 0.199(14) 0.052(6) 0.079(7) -0.018(5) 0.053(8) -0.042(7)
O13 0.226(11) 0.080(5) 0.066(5) -0.010(4) 0.059(5) -0.046(6)
P1 0.0574(13) 0.0411(11) 0.0512(13) -0.0001(9) 0.0104(10) -0.0042(10)
F1 0.095(4) 0.073(3) 0.070(3) 0.015(3) 0.000(3) -0.012(3)
F2 0.062(3) 0.061(3) 0.144(5) -0.014(3) 0.017(3) -0.019(3)
F3 0.086(4) 0.050(3) 0.103(4) -0.020(3) 0.036(3) -0.014(3)
F4 0.068(3) 0.069(3) 0.100(4) 0.006(3) 0.028(3) -0.006(3)
F5 0.170(6) 0.053(3) 0.099(4) -0.010(3) 0.082(4) -0.006(3)
F6 0.177(7) 0.074(4) 0.072(4) 0.023(3) -0.035(4) -0.018(4)
P2 0.122(2) 0.0436(13) 0.0499(14) -0.0058(10) 0.0035(14) -0.0042(14)
F7 0.121(5) 0.081(4) 0.121(5) -0.029(4) -0.045(4) 0.020(4)
F8 0.131(5) 0.056(3) 0.105(4) -0.011(3) 0.051(4) -0.012(3)
F9 0.126(5) 0.072(3) 0.056(3) -0.003(3) -0.005(3) -0.014(3)
F10 0.184(7) 0.064(4) 0.097(4) -0.010(3) -0.035(4) -0.044(4)
F11 0.354(13) 0.083(4) 0.055(4) -0.002(3) 0.049(5) 0.009(6)
F12 0.160(7) 0.075(4) 0.182(8) -0.012(4) 0.071(6) 0.028(4)
P3 0.0594(15) 0.0473(13) 0.110(2) 0.0061(13) 0.0236(15) 0.0007(11)
F13 0.101(5) 0.182(8) 0.128(6) -0.045(5) 0.009(4) 0.012(5)
F14 0.082(4) 0.050(3) 0.189(7) 0.001(4) 0.014(4) 0.012(3)
F15 0.092(4) 0.095(4) 0.199(7) 0.073(5) 0.087(5) 0.042(4)
F16 0.089(4) 0.044(3) 0.255(9) 0.001(4) 0.076(5) -0.002(3)
F17 0.098(5) 0.091(5) 0.211(8) 0.040(5) 0.077(5) -0.001(4)
F18 0.093(5) 0.221(9) 0.147(7) -0.048(6) -0.013(5) 0.083(6)
P4 0.0868(19) 0.0677(16) 0.0716(17) 0.0138(13) 0.0103(14) 0.0144(14)
F19 0.126(6) 0.124(6) 0.123(5) -0.041(4) -0.018(4) 0.059(5)
F20 0.140(6) 0.108(5) 0.067(4) -0.015(3) 0.001(4) -0.004(4)
F21 0.103(6) 0.345(15) 0.147(7) 0.112(9) -0.001(5) -0.069(8)
F22 0.117(6) 0.146(6) 0.120(6) 0.016(5) -0.024(4) -0.029(5)
F23 0.271(13) 0.223(11) 0.112(6) 0.099(7) -0.067(7) -0.139(10)
F24 0.266(15) 0.243(13) 0.283(15) -0.079(12) -0.087(13) 0.194(12)
P5 0.181(4) 0.0503(16) 0.0662(18) 0.0062(13) -0.025(2) -0.0021(18)
F25 0.134(6) 0.074(4) 0.115(5) 0.030(3) -0.058(4) -0.033(4)
F26 0.145(6) 0.090(4) 0.068(4) 0.011(3) -0.009(4) -0.026(4)
F27 0.191(7) 0.050(3) 0.083(4) -0.003(3) -0.020(4) -0.019(4)
F28 0.209(9) 0.123(6) 0.120(6) -0.033(5) -0.092(6) 0.066(6)
F29 0.351(14) 0.057(4) 0.102(5) -0.021(3) -0.107(7) 0.040(6)
F30 0.244(10) 0.114(6) 0.082(5) 0.032(4) 0.030(5) 0.030(6)
P6 0.047(3) 0.113(4) 0.198(5) -0.066(4) 0.017(3) -0.011(3)
F31 0.095(7) 0.114(8) 0.267(10) -0.057(8) 0.061(7) 0.004(6)
F32 0.102(7) 0.165(9) 0.282(11) -0.101(8) 0.052(8) -0.048(7)
F33 0.144(8) 0.184(9) 0.219(9) -0.041(8) -0.042(7) 0.032(8)
F34 0.084(6) 0.090(6) 0.205(9) -0.044(6) -0.001(7) -0.016(5)
F35 0.199(12) 0.130(9) 0.223(11) -0.007(9) 0.026(9) 0.019(9)
F36 0.083(6) 0.143(7) 0.198(8) -0.074(7) 0.033(6) -0.006(6)
P6' 0.084(5) 0.139(6) 0.202(6) -0.052(5) -0.019(5) 0.009(5)
F31' 0.109(8) 0.152(9) 0.254(10) -0.052(9) 0.029(8) -0.006(8)
F32' 0.121(8) 0.144(9) 0.212(9) -0.066(8) -0.015(8) -0.011(8)
F33' 0.138(11) 0.123(10) 0.190(12) -0.051(9) -0.036(10) 0.020(10)
F34' 0.089(9) 0.119(10) 0.194(10) -0.037(9) -0.004(8) 0.006(8)
F35' 0.120(8) 0.110(8) 0.191(10) -0.038(8) 0.012(8) -0.006(7)
F36' 0.118(9) 0.150(11) 0.210(11) -0.019(10) 0.006(9) 0.009(9)
N1S 0.075(5) 0.056(5) 0.074(5) 0.008(4) -0.006(4) 0.001(4)
C1S 0.049(5) 0.047(5) 0.069(6) -0.023(5) -0.014(4) 0.009(4)
C2S 0.118(9) 0.057(6) 0.065(6) 0.008(5) -0.008(6) 0.001(6)
O1W 0.095(8) 0.066(7) 0.066(7) -0.022(5) -0.004(6) -0.007(6)
O2W 0.089(5) 0.050(4) 0.123(6) -0.003(4) 0.000(4) -0.004(3)

loop_
_atom_type_symbol
_atom_type_description
_atom_type_scat_dispersion_real
_atom_type_scat_dispersion_imag
_atom_type_scat_source
C C 0.0040 0.0020 'XDISP Program in WinGX L.Kissel & R.H.Pratt Acta Cryst A46 170 1990'
H H 0.0000 0.0000 'XDISP Program in WinGX L.Kissel & R.H.Pratt Acta Cryst A46 170 1990'
N N 0.0076 0.0040 'XDISP Program in WinGX L.Kissel & R.H.Pratt Acta Cryst A46 170 1990'
O O 0.0132 0.0074 'XDISP Program in WinGX L.Kissel & R.H.Pratt Acta Cryst A46 170 1990'
F F 0.0211 0.0125 'XDISP Program in WinGX L.Kissel & R.H.Pratt Acta Cryst A46 170 1990'
P P 0.1183 0.1134 'XDISP Program in WinGX L.Kissel & R.H.Pratt Acta Cryst A46 170 1990'

loop_
_geom_angle_atom_site_label_1
_geom_angle_atom_site_label_2
_geom_angle_atom_site_label_3
_geom_angle
_geom_angle_site_symmetry_3
C2 C1 C6 120.6(11) .
C2 C1 C7 123.9(13) .
C6 C1 C7 115.5(12) .
C1 C2 C3 119.3(11) .
C1 C2 H2A 120.4 .
C3 C2 H2A 120.4 .
C4 C3 C2 118.6(9) .
C4 C3 C15 118.2(10) .
C2 C3 C15 123.1(10) .
C5 C4 C3 122.5(11) .
C5 C4 H4A 118.7 .
C3 C4 H4A 118.7 .
C6 C5 C4 116.8(12) .
C6 C5 C23 120.3(12) .
C4 C5 C23 122.9(13) .
C5 C6 C1 122.2(11) .
C5 C6 H6A 118.9 .
C1 C6 H6A 118.9 .
N1 C7 C1 122.4(12) .
N1 C7 H7A 118.8 .
C1 C7 H7A 118.8 .
C7 N1 C8 117.4(13) .
N1 C8 C9 112.9(10) .
N1 C8 H8A 109.0 .
C9 C8 H8A 109.0 .
N1 C8 H8B 109.0 .
C9 C8 H8B 109.0 .
H8A C8 H8B 107.8 .
O1 C9 C8 109.0(10) .
O1 C9 H9A 109.9 .
C8 C9 H9A 109.9 .
O1 C9 H9B 109.9 .
C8 C9 H9B 109.9 .
H9A C9 H9B 108.3 .
C10' O1 C9 139.7(14) .
C9 O1 C10 99.1(10) .
O1 C10 C11 103.3(11) .
O1 C10 H10A 111.1 .
C11 C10 H10A 111.1 .
O1 C10 H10B 111.1 .
C11 C10 H10B 111.1 .
H10A C10 H10B 109.1 .
O1 C10' C11 108.5(16) .
O1 C10' H10C 110.0 .
C11 C10' H10C 110.0 .
O1 C10' H10D 110.0 .
C11 C10' H10D 110.0 .
H10C C10' H10D 108.4 .
O2 C11 C10 107.0(9) .
O2 C11 C10' 105.3(11) .
O2 C11 H11C 110.7 .
C10' C11 H11C 110.7 .
O2 C11 H11D 110.7 .
C10' C11 H11D 110.7 .
H11C C11 H11D 108.8 .
O2 C11 H11A 110.3 .
C10 C11 H11A 110.3 .
O2 C11 H11B 110.3 .
C10 C11 H11B 110.3 .
H11A C11 H11B 108.6 .
C12 O2 C11 111.3(7) .
O2 C12 C13 109.1(8) .
O2 C12 H12A 109.9 .
C13 C12 H12A 109.9 .
O2 C12 H12B 109.9 .
C13 C12 H12B 109.9 .
H12A C12 H12B 108.3 .
N2 C13 C12 113.9(12) .
N2 C13 H13A 108.8 .
C12 C13 H13A 108.8 .
N2 C13 H13B 108.8 .
C12 C13 H13B 108.8 .
H13A C13 H13B 107.7 .
C14 N2 C13 117.6(12) .
N2 C14 C31 123.9(13) .
N2 C14 H14A 118.0 .
C31 C14 H14A 118.0 .
N3 C15 C3 124.2(10) .
N3 C15 H15A 117.9 .
C3 C15 H15A 117.9 .
C15 N3 C16 116.5(8) .
N3 C16 C17 109.9(7) .
N3 C16 H16A 109.7 .
C17 C16 H16A 109.7 .
N3 C16 H16B 109.7 .
C17 C16 H16B 109.7 .
H16A C16 H16B 108.2 .
O3 C17 C16 107.0(6) .
O3 C17 H17A 110.3 .
C16 C17 H17A 110.3 .
O3 C17 H17B 110.3 .
C16 C17 H17B 110.3 .
H17A C17 H17B 108.6 .
C18 O3 C17 114.6(6) .
O3 C18 C19 112.0(7) .
O3 C18 H18A 109.2 .
C19 C18 H18A 109.2 .
O3 C18 H18B 109.2 .
C19 C18 H18B 109.2 .
H18A C18 H18B 107.9 .
O4 C19 C18 108.0(7) .
O4 C19 H19A 110.1 .
C18 C19 H19A 110.1 .
O4 C19 H19B 110.1 .
C18 C19 H19B 110.1 .
H19A C19 H19B 108.4 .
C19 O4 C20 114.3(7) .
O4 C20 C21 111.5(8) .
O4 C20 H20A 109.3 .
C21 C20 H20A 109.3 .
O4 C20 H20B 109.3 .
C21 C20 H20B 109.3 .
H20A C20 H20B 108.0 .
N4 C21 C20 109.6(8) .
N4 C21 H21A 109.7 .
C20 C21 H21A 109.7 .
N4 C21 H21B 109.7 .
C20 C21 H21B 109.7 .
H21A C21 H21B 108.2 .
C22 N4 C21 116.0(10) .
N4 C22 C33 125.4(12) .
N4 C22 H22A 117.3 .
C33 C22 H22A 117.3 .
N5 C23 C5 122.3(13) .
N5 C23 H23A 118.8 .
C5 C23 H23A 118.8 .
C23 N5 C24 111.9(12) .
C25 C24 N5 107.4(11) .
C25 C24 H24A 110.2 .
N5 C24 H24A 110.2 .
C25 C24 H24B 110.2 .
N5 C24 H24B 110.2 .
H24A C24 H24B 108.5 .
C24 C25 O5 113.4(10) .
C24 C25 H25A 108.9 .
O5 C25 H25A 108.9 .
C24 C25 H25B 108.9 .
O5 C25 H25B 108.9 .
H25A C25 H25B 107.7 .
C26' O5 C25 95.7(12) .
C25 O5 C26 121.2(10) .
C27 C26 O5 114.9(14) .
C27 C26 H26A 108.5 .
O5 C26 H26A 108.5 .
C27 C26 H26B 108.5 .
O5 C26 H26B 108.5 .
H26A C26 H26B 107.5 .
O6 C27 C26 112.7(15) .
O6 C27 H27A 109.1 .
C26 C27 H27A 109.1 .
O6 C27 H27B 109.1 .
C26 C27 H27B 109.1 .
H27A C27 H27B 107.8 .
C28 O6 C27 117.8(13) .
O6 C28 C29 110.4(12) .
O6 C28 H28A 109.6 .
C29 C28 H28A 109.6 .
O6 C28 H28B 109.6 .
C29 C28 H28B 109.6 .
H28A C28 H28B 108.1 .
O5 C26' C27' 108.0(15) .
O5 C26' H26C 110.1 .
C27' C26' H26C 110.1 .
O5 C26' H26D 110.1 .
C27' C26' H26D 110.1 .
H26C C26' H26D 108.4 .
O6' C27' C26' 107.6(15) .
O6' C27' H27C 110.2 .
C26' C27' H27C 110.2 .
O6' C27' H27D 110.2 .
C26' C27' H27D 110.2 .
H27C C27' H27D 108.5 .
C27' O6' C28' 110.2(13) .
C29 C28' O6' 98.3(12) .
C29 C28' H28C 112.1 .
O6' C28' H28C 112.1 .
C29 C28' H28D 112.1 .
O6' C28' H28D 112.1 .
H28C C28' H28D 109.7 .
C28' C29 N6 90.8(12) .
N6 C29 C28 119.3(11) .
C28' C29 H29C 113.5 .
N6 C29 H29C 113.5 .
C28' C29 H29D 113.5 .
N6 C29 H29D 113.5 .
H29C C29 H29D 110.8 .
N6 C29 H29A 107.5 .
C28 C29 H29A 107.5 .
N6 C29 H29B 107.5 .
C28 C29 H29B 107.5 .
H29A C29 H29B 107.0 .
C30 N6 C29 119.0(12) .
N6 C30 C35 125.4(12) .
N6 C30 H30A 117.3 .
C35 C30 H30A 117.3 .
C32 C31 C36 117.7(11) .
C32 C31 C14 120.3(13) .
C36 C31 C14 122.0(11) .
C33 C32 C31 121.8(12) .
C33 C32 H32A 119.1 .
C31 C32 H32A 119.1 .
C32 C33 C34 118.6(10) .
C32 C33 C22 119.5(12) .
C34 C33 C22 121.9(11) .
C35 C34 C33 121.7(11) .
C35 C34 H34A 119.2 .
C33 C34 H34A 119.2 .
C34 C35 C36 117.5(12) .
C34 C35 C30 121.9(12) .
C36 C35 C30 120.4(10) .
C31 C36 C35 122.6(10) .
C31 C36 H36A 118.7 .
C35 C36 H36A 118.7 .
C39 C38 C37 121.5(7) .
C39 C38 H38A 119.2 .
C37 C38 H38A 119.2 .
C40 C39 C38 119.7(7) .
C40 C39 C52 119.5(6) .
C38 C39 C52 120.9(6) .
C39 C40 C41 120.7(7) .
C39 C40 H40A 119.7 .
C41 C40 H40A 119.7 .
C40 C41 C42 119.1(7) .
C40 C41 C59 120.4(7) .
C42 C41 C59 120.5(7) .
C37 C42 C41 120.7(7) .
C37 C42 H42A 119.7 .
C41 C42 H42A 119.7 .
C43 N8 C47 119.8(7) .
C43 N8 C48 120.6(8) .
C47 N8 C48 119.4(8) .
C42 C37 C38 118.4(7) .
C42 C37 C45 121.3(7) .
C38 C37 C45 120.3(7) .
N8 C43 C44 121.0(8) .
N8 C43 H43A 119.5 .
C44 C43 H43A 119.5 .
C43 C44 C45 121.6(9) .
C43 C44 H44A 119.2 .
C45 C44 H44A 119.2 .
C44 C45 C46 116.4(7) .
C44 C45 C37 121.2(7) .
C46 C45 C37 122.3(7) .
C47 C46 C45 120.9(7) .
C47 C46 H46A 119.5 .
C45 C46 H46A 119.5 .
N8 C47 C46 120.4(8) .
N8 C47 H47A 119.8 .
C46 C47 H47A 119.8 .
C49 C48 N8 105.9(9) .
C49' C48 N8 115.8(18) .
C49' C48 H48C 108.3 .
N8 C48 H48C 108.3 .
C49' C48 H48D 108.3 .
N8 C48 H48D 108.3 .
H48C C48 H48D 107.4 .
C49 C48 H48A 110.6 .
N8 C48 H48A 110.6 .
C49 C48 H48B 110.6 .
N8 C48 H48B 110.6 .
H48A C48 H48B 108.7 .
C48 C49 O8 108.1(12) .
C48 C49 H49A 110.1 .
O8 C49 H49A 110.1 .
C48 C49 H49B 110.1 .
O8 C49 H49B 110.1 .
H49A C49 H49B 108.4 .
C49 O8 H8 109.5 .
O8' C49' C48 119(3) .
O8' C49' H49C 107.6 .
C48 C49' H49C 107.6 .
O8' C49' H49D 107.6 .
C48 C49' H49D 107.6 .
H49C C49' H49D 107.1 .
C49' O8' H8' 109.5 .
C50 N9 C54 119.7(6) .
C50 N9 C55 119.9(7) .
C54 N9 C55 120.3(6) .
N9 C50 C51 120.9(7) .
N9 C50 H50A 119.5 .
C51 C50 H50A 119.5 .
C50 C51 C52 120.2(7) .
C50 C51 H51A 119.9 .
C52 C51 H51A 119.9 .
C53 C52 C51 117.2(6) .
C53 C52 C39 121.9(6) .
C51 C52 C39 120.9(6) .
C54 C53 C52 120.2(7) .
C54 C53 H53A 119.9 .
C52 C53 H53A 119.9 .
N9 C54 C53 121.7(7) .
N9 C54 H54A 119.2 .
C53 C54 H54A 119.2 .
N9 C55 C56 110.7(7) .
N9 C55 H55A 109.5 .
C56 C55 H55A 109.5 .
N9 C55 H55B 109.5 .
C56 C55 H55B 109.5 .
H55A C55 H55B 108.1 .
O9 C56 C55 110.6(7) .
O9 C56 H56A 109.5 .
C55 C56 H56A 109.5 .
O9 C56 H56B 109.5 .
C55 C56 H56B 109.5 .
H56A C56 H56B 108.1 .
C56 O9 H9 109.5 .
C60' C59 C41 126.2(12) .
C58 C59 C41 126.3(10) .
C60' C59 C58' 118.4(14) .
C41 C59 C58' 114.6(11) .
C58 C59 C60 112.6(11) .
C41 C59 C60 120.3(8) .
C57 N10 C61 119.9(14) .
C57 N10 C62 120.6(14) .
C61 N10 C62 119.4(14) .
N10 C57 C58 121.5(16) .
N10 C57 H57A 119.3 .
C58 C57 H57A 119.3 .
C59 C58 C57 126.0(15) .
C59 C58 H58A 117.0 .
C57 C58 H58A 117.0 .
C61 C60 C59 117.7(14) .
C61 C60 H60A 121.1 .
C59 C60 H60A 121.1 .
N10 C61 C60 122.3(16) .
N10 C61 H61A 118.9 .
C60 C61 H61A 118.9 .
C63 C62 N10 110.5(13) .
C63 C62 H62A 109.6 .
N10 C62 H62A 109.6 .
C63 C62 H62B 109.6 .
N10 C62 H62B 109.6 .
H62A C62 H62B 108.1 .
O10 C63 C62 110.9(13) .
O10 C63 H63A 109.5 .
C62 C63 H63A 109.5 .
O10 C63 H63B 109.5 .
C62 C63 H63B 109.5 .
H63A C63 H63B 108.0 .
C63 O10 H10 109.5 .
C57' N10' C61' 117.2(19) .
C57' N10' C62' 122(2) .
C61' N10' C62' 119(2) .
N10' C57' C58' 126(2) .
N10' C57' H57B 116.9 .
C58' C57' H57B 116.9 .
C57' C58' C59 115.3(19) .
C57' C58' H58B 122.4 .
C59 C58' H58B 122.4 .
C59 C60' C61' 122(2) .
C59 C60' H60B 119.0 .
C61' C60' H60B 119.0 .
C60' C61' N10' 119(2) .
C60' C61' H61B 120.7 .
N10' C61' H61B 120.7 .
C63' C62' N10' 114.1(17) .
C63' C62' H62C 108.7 .
N10' C62' H62C 108.7 .
C63' C62' H62D 108.7 .
N10' C62' H62D 108.7 .
H62C C62' H62D 107.6 .
O10' C63' C62' 114.0(18) .
O10' C63' H63C 108.7 .
C62' C63' H63C 108.7 .
O10' C63' H63D 108.7 .
C62' C63' H63D 108.7 .
H63C C63' H63D 107.6 .
C63' O10' H10' 109.5 .
C69 C64 C65 118.5(6) .
C69 C64 C72 121.0(6) .
C65 C64 C72 120.4(6) .
C66 C65 C64 121.0(6) .
C66 C65 H65A 119.5 .
C64 C65 H65A 119.5 .
C67 C66 C65 119.4(6) .
C67 C66 C79 121.1(6) .
C65 C66 C79 119.5(6) .
C66 C67 C68 121.5(7) .
C66 C67 H67A 119.3 .
C68 C67 H67A 119.3 .
C67 C68 C69 118.2(6) .
C67 C68 C86 122.5(6) .
C69 C68 C86 119.3(6) .
C64 C69 C68 121.4(7) .
C64 C69 H69A 119.3 .
C68 C69 H69A 119.3 .
N11 C70 C71 120.9(7) .
N11 C70 H70A 119.6 .
C71 C70 H70A 119.6 .
C70 C71 C72 120.3(7) .
C70 C71 H71A 119.9 .
C72 C71 H71A 119.9 .
C73 C72 C71 116.5(7) .
C73 C72 C64 121.3(6) .
C71 C72 C64 122.2(6) .
C74 C73 C72 121.0(7) .
C74 C73 H73A 119.5 .
C72 C73 H73A 119.5 .
N11 C74 C73 121.2(7) .
N11 C74 H74A 119.4 .
C73 C74 H74A 119.4 .
C74 N11 C70 120.1(6) .
C74 N11 C75 119.7(7) .
C70 N11 C75 120.1(7) .
N11 C75 C76 109.0(6) .
N11 C75 H75A 109.9 .
C76 C75 H75A 109.9 .
N11 C75 H75B 109.9 .
C76 C75 H75B 109.9 .
H75A C75 H75B 108.3 .
O11 C76 C75 110.6(7) .
O11 C76 H76A 109.5 .
C75 C76 H76A 109.5 .
O11 C76 H76B 109.5 .
C75 C76 H76B 109.5 .
H76A C76 H76B 108.1 .
C76 O11 H11 109.5 .
N12 C77 C78 120.4(7) .
N12 C77 H77A 119.8 .
C78 C77 H77A 119.8 .
C77 C78 C79 120.3(7) .
C77 C78 H78A 119.8 .
C79 C78 H78A 119.8 .
C80 C79 C78 116.3(7) .
C80 C79 C66 122.3(6) .
C78 C79 C66 121.4(6) .
C81 C80 C79 121.2(7) .
C81 C80 H80A 119.4 .
C79 C80 H80A 119.4 .
N12 C81 C80 120.4(7) .
N12 C81 H81A 119.8 .
C80 C81 H81A 119.8 .
C81 N12 C77 121.3(6) .
C81 N12 C82 120.1(6) .
C77 N12 C82 118.6(6) .
C83 C82 N12 110.8(7) .
C83 C82 H82A 109.5 .
N12 C82 H82A 109.5 .
C83 C82 H82B 109.5 .
N12 C82 H82B 109.5 .
H82A C82 H82B 108.1 .
O12 C83 C82 109.3(8) .
O12 C83 H83A 109.8 .
C82 C83 H83A 109.8 .
O12 C83 H83B 109.8 .
C82 C83 H83B 109.8 .
H83A C83 H83B 108.3 .
C83 O12 H12 109.5 .
N13 C84 C85 121.0(7) .
N13 C84 H84A 119.5 .
C85 C84 H84A 119.5 .
C84 C85 C86 122.5(8) .
C84 C85 H85A 118.8 .
C86 C85 H85A 118.8 .
C85 C86 C87 115.5(7) .
C85 C86 C68 124.1(7) .
C87 C86 C68 120.4(7) .
C88 C87 C86 121.6(8) .
C88 C87 H87A 119.2 .
C86 C87 H87A 119.2 .
N13 C88 C87 119.0(8) .
N13 C88 H88A 120.5 .
C87 C88 H88A 120.5 .
C84 N13 C88 120.1(7) .
C84 N13 C89 122.4(7) .
C88 N13 C89 117.4(7) .
C90 C89 N13 110.2(7) .
C90 C89 H89A 109.6 .
N13 C89 H89A 109.6 .
C90 C89 H89B 109.6 .
N13 C89 H89B 109.6 .
H89A C89 H89B 108.1 .
O13 C90 C89 111.8(9) .
O13 C90 H90A 109.3 .
C89 C90 H90A 109.3 .
O13 C90 H90B 109.3 .
C89 C90 H90B 109.3 .
H90A C90 H90B 107.9 .
C90 O13 H13 109.5 .
F6 P1 F2 93.6(4) .
F6 P1 F5 90.4(4) .
F2 P1 F5 89.2(3) .
F6 P1 F1 177.5(4) .
F2 P1 F1 88.9(3) .
F5 P1 F1 89.9(3) .
F6 P1 F3 90.2(3) .
F2 P1 F3 91.6(3) .
F5 P1 F3 179.0(4) .
F1 P1 F3 89.5(3) .
F6 P1 F4 88.3(4) .
F2 P1 F4 178.0(3) .
F5 P1 F4 91.5(3) .
F1 P1 F4 89.2(3) .
F3 P1 F4 87.8(3) .
F12 P2 F11 92.5(5) .
F12 P2 F9 89.3(4) .
F11 P2 F9 178.2(5) .
F12 P2 F10 88.6(4) .
F11 P2 F10 88.8(4) .
F9 P2 F10 91.0(3) .
F12 P2 F7 178.4(4) .
F11 P2 F7 89.1(5) .
F9 P2 F7 89.1(4) .
F10 P2 F7 91.1(4) .
F12 P2 F8 91.7(4) .
F11 P2 F8 91.5(4) .
F9 P2 F8 88.7(3) .
F10 P2 F8 179.7(5) .
F7 P2 F8 88.6(3) .
F15 P3 F17 178.6(5) .
F15 P3 F16 90.8(3) .
F17 P3 F16 88.4(4) .
F15 P3 F13 89.1(5) .
F17 P3 F13 89.9(5) .
F16 P3 F13 93.2(5) .
F15 P3 F14 88.3(4) .
F17 P3 F14 92.6(4) .
F16 P3 F14 178.6(5) .
F13 P3 F14 87.8(4) .
F15 P3 F18 94.2(5) .
F17 P3 F18 86.9(5) .
F16 P3 F18 90.4(5) .
F13 P3 F18 175.1(6) .
F14 P3 F18 88.6(4) .
F23 P4 F24 88.2(9) .
F23 P4 F21 178.6(5) .
F24 P4 F21 92.2(9) .
F23 P4 F22 88.9(5) .
F24 P4 F22 91.5(6) .
F21 P4 F22 92.5(5) .
F23 P4 F19 89.3(7) .
F24 P4 F19 174.4(7) .
F21 P4 F19 90.2(6) .
F22 P4 F19 93.6(4) .
F23 P4 F20 91.2(4) .
F24 P4 F20 89.7(6) .
F21 P4 F20 87.5(5) .
F22 P4 F20 178.8(5) .
F19 P4 F20 85.2(4) .
F26 P5 F29 91.8(5) .
F26 P5 F28 178.6(5) .
F29 P5 F28 88.8(5) .
F26 P5 F27 91.1(4) .
F29 P5 F27 175.8(6) .
F28 P5 F27 88.3(4) .
F26 P5 F30 90.0(5) .
F29 P5 F30 92.1(5) .
F28 P5 F30 88.7(5) .
F27 P5 F30 90.8(4) .
F26 P5 F25 88.8(3) .
F29 P5 F25 88.8(5) .
F28 P5 F25 92.5(5) .
F27 P5 F25 88.3(4) .
F30 P5 F25 178.5(5) .
F35 P6 F34 91.6(6) .
F35 P6 F32 89.8(6) .
F34 P6 F32 177.4(7) .
F35 P6 F36 92.0(6) .
F34 P6 F36 89.3(5) .
F32 P6 F36 88.4(5) .
F35 P6 F31 90.1(6) .
F34 P6 F31 90.1(6) .
F32 P6 F31 92.1(6) .
F36 P6 F31 177.8(7) .
F35 P6 F33 177.1(7) .
F34 P6 F33 90.8(6) .
F32 P6 F33 87.9(6) .
F36 P6 F33 89.5(6) .
F31 P6 F33 88.4(6) .
F31' P6' F34' 90.5(7) .
F31' P6' F36' 178.0(8) .
F34' P6' F36' 90.5(7) .
F31' P6' F32' 88.8(7) .
F34' P6' F32' 179.3(8) .
F36' P6' F32' 90.1(7) .
F31' P6' F35' 92.4(7) .
F34' P6' F35' 89.2(6) .
F36' P6' F35' 89.4(7) .
F32' P6' F35' 91.0(7) .
F31' P6' F33' 89.6(7) .
F34' P6' F33' 90.0(7) .
F36' P6' F33' 88.6(7) .
F32' P6' F33' 89.8(6) .
F35' P6' F33' 177.8(8) .
N1S C1S C2S 178.5(10) .
N2S C3S C4S 176(2) .
N3S' C5S' C6S' 139(4) .
C5S' C6S' C6S' 87(4) 3_766
N3S C5S C6S 142(4) .

loop_
_geom_bond_atom_site_label_1
_geom_bond_atom_site_label_2
_geom_bond_distance
_geom_bond_site_symmetry_2
C1 C2 1.372(13) .
C1 C6 1.388(16) .
C1 C7 1.444(17) .
C2 C3 1.395(14) .
C2 H2A 0.9500 .
C3 C4 1.396(14) .
C3 C15 1.455(13) .
C4 C5 1.393(14) .
C4 H4A 0.9500 .
C5 C6 1.364(16) .
C5 C23 1.481(17) .
C6 H6A 0.9500 .
C7 N1 1.291(15) .
C7 H7A 0.9500 .
N1 C8 1.452(16) .
C8 C9 1.486(18) .
C8 H8A 0.9900 .
C8 H8B 0.9900 .
C9 O1 1.413(14) .
C9 H9A 0.9900 .
C9 H9B 0.9900 .
O1 C10' 1.28(2) .
O1 C10 1.420(17) .
C10 C11 1.553(19) .
C10 H10A 0.9900 .
C10 H10B 0.9900 .
C10' C11 1.59(3) .
C10' H10C 0.9900 .
C10' H10D 0.9900 .
C11 O2 1.436(11) .
C11 H11C 0.9900 .
C11 H11D 0.9900 .
C11 H11A 0.9900 .
C11 H11B 0.9900 .
O2 C12 1.393(11) .
C12 C13 1.494(16) .
C12 H12A 0.9900 .
C12 H12B 0.9900 .
C13 N2 1.453(16) .
C13 H13A 0.9900 .
C13 H13B 0.9900 .
N2 C14 1.250(12) .
C14 C31 1.445(16) .
C14 H14A 0.9500 .
C15 N3 1.252(11) .
C15 H15A 0.9500 .
N3 C16 1.478(10) .
C16 C17 1.488(12) .
C16 H16A 0.9900 .
C16 H16B 0.9900 .
C17 O3 1.434(9) .
C17 H17A 0.9900 .
C17 H17B 0.9900 .
O3 C18 1.423(10) .
C18 C19 1.499(13) .
C18 H18A 0.9900 .
C18 H18B 0.9900 .
C19 O4 1.408(11) .
C19 H19A 0.9900 .
C19 H19B 0.9900 .
O4 C20 1.433(11) .
C20 C21 1.507(13) .
C20 H20A 0.9900 .
C20 H20B 0.9900 .
C21 N4 1.445(12) .
C21 H21A 0.9900 .
C21 H21B 0.9900 .
N4 C22 1.249(13) .
C22 C33 1.470(14) .
C22 H22A 0.9500 .
C23 N5 1.230(16) .
C23 H23A 0.9500 .
N5 C24 1.454(16) .
C24 C25 1.37(2) .
C24 H24A 0.9900 .
C24 H24B 0.9900 .
C25 O5 1.453(17) .
C25 H25A 0.9900 .
C25 H25B 0.9900 .
O5 C26' 1.41(2) .
O5 C26 1.554(19) .
C26 C27 1.54(3) .
C26 H26A 0.9900 .
C26 H26B 0.9900 .
C27 O6 1.414(18) .
C27 H27A 0.9900 .
C27 H27B 0.9900 .
O6 C28 1.425(17) .
C28 C29 1.68(2) .
C28 H28A 0.9900 .
C28 H28B 0.9900 .
C26' C27' 1.47(3) .
C26' H26C 0.9900 .
C26' H26D 0.9900 .
C27' O6' 1.405(18) .
C27' H27C 0.9900 .
C27' H27D 0.9900 .
O6' C28' 1.446(18) .
C28' C29 1.55(2) .
C28' H28C 0.9900 .
C28' H28D 0.9900 .
C29 N6 1.536(19) .
C29 H29C 0.9900 .
C29 H29D 0.9900 .
C29 H29A 0.9900 .
C29 H29B 0.9900 .
N6 C30 1.257(13) .
C30 C35 1.438(16) .
C30 H30A 0.9500 .
C31 C32 1.391(14) .
C31 C36 1.396(16) .
C32 C33 1.381(15) .
C32 H32A 0.9500 .
C33 C34 1.409(15) .
C34 C35 1.381(14) .
C34 H34A 0.9500 .
C35 C36 1.399(16) .
C36 H36A 0.9500 .
C38 C39 1.378(10) .
C38 C37 1.398(10) .
C38 H38A 0.9500 .
C39 C40 1.373(10) .
C39 C52 1.491(10) .
C40 C41 1.397(10) .
C40 H40A 0.9500 .
C41 C42 1.401(11) .
C41 C59 1.470(11) .
C42 C37 1.390(11) .
C42 H42A 0.9500 .
N8 C43 1.335(12) .
N8 C47 1.357(11) .
N8 C48 1.487(10) .
C37 C45 1.457(10) .
C43 C44 1.339(13) .
C43 H43A 0.9500 .
C44 C45 1.383(11) .
C44 H44A 0.9500 .
C45 C46 1.388(11) .
C46 C47 1.351(11) .
C46 H46A 0.9500 .
C47 H47A 0.9500 .
C48 C49 1.395(17) .
C48 C49' 1.458(19) .
C48 H48C 0.9900 .
C48 H48D 0.9900 .
C48 H48A 0.9900 .
C48 H48B 0.9900 .
C49 O8 1.401(17) .
C49 H49A 0.9900 .
C49 H49B 0.9900 .
O8 H8 0.8400 .
C49' O8' 1.43(2) .
C49' H49C 0.9900 .
C49' H49D 0.9900 .
O8' H8' 0.8400 .
N9 C50 1.336(9) .
N9 C54 1.344(10) .
N9 C55 1.466(10) .
C50 C51 1.367(10) .
C50 H50A 0.9500 .
C51 C52 1.399(10) .
C51 H51A 0.9500 .
C52 C53 1.381(10) .
C53 C54 1.357(10) .
C53 H53A 0.9500 .
C54 H54A 0.9500 .
C55 C56 1.523(12) .
C55 H55A 0.9900 .
C55 H55B 0.9900 .
C56 O9 1.397(10) .
C56 H56A 0.9900 .
C56 H56B 0.9900 .
O9 H9 0.8400 .
C59 C60' 1.28(2) .
C59 C58 1.292(17) .
C59 C58' 1.49(2) .
C59 C60 1.525(18) .
N10 C57 1.30(2) .
N10 C61 1.31(2) .
N10 C62 1.514(13) .
C57 C58 1.34(2) .
C57 H57A 0.9500 .
C58 H58A 0.9500 .
C60 C61 1.36(2) .
C60 H60A 0.9500 .
C61 H61A 0.9500 .
C62 C63 1.470(16) .
C62 H62A 0.9900 .
C62 H62B 0.9900 .
C63 O10 1.444(15) .
C63 H63A 0.9900 .
C63 H63B 0.9900 .
O10 H10 0.8400 .
N10' C57' 1.24(3) .
N10' C61' 1.46(3) .
N10' C62' 1.497(16) .
C57' C58' 1.34(3) .
C57' H57B 0.9500 .
C58' H58B 0.9500 .
C60' C61' 1.34(3) .
C60' H60B 0.9500 .
C61' H61B 0.9500 .
C62' C63' 1.492(18) .
C62' H62C 0.9900 .
C62' H62D 0.9900 .
C63' O10' 1.460(17) .
C63' H63C 0.9900 .
C63' H63D 0.9900 .
O10' H10' 0.8400 .
C64 C69 1.383(10) .
C64 C65 1.402(10) .
C64 C72 1.480(10) .
C65 C66 1.387(10) .
C65 H65A 0.9500 .
C66 C67 1.379(10) .
C66 C79 1.475(10) .
C67 C68 1.390(10) .
C67 H67A 0.9500 .
C68 C69 1.408(10) .
C68 C86 1.482(10) .
C69 H69A 0.9500 .
C70 N11 1.337(10) .
C70 C71 1.367(10) .
C70 H70A 0.9500 .
C71 C72 1.393(10) .
C71 H71A 0.9500 .
C72 C73 1.388(10) .
C73 C74 1.353(10) .
C73 H73A 0.9500 .
C74 N11 1.330(10) .
C74 H74A 0.9500 .
N11 C75 1.483(10) .
C75 C76 1.516(12) .
C75 H75A 0.9900 .
C75 H75B 0.9900 .
C76 O11 1.416(11) .
C76 H76A 0.9900 .
C76 H76B 0.9900 .
O11 H11 0.8400 .
C77 N12 1.334(9) .
C77 C78 1.356(10) .
C77 H77A 0.9500 .
C78 C79 1.407(10) .
C78 H78A 0.9500 .
C79 C80 1.379(10) .
C80 C81 1.359(11) .
C80 H80A 0.9500 .
C81 N12 1.323(10) .
C81 H81A 0.9500 .
N12 C82 1.491(9) .
C82 C83 1.465(13) .
C82 H82A 0.9900 .
C82 H82B 0.9900 .
C83 O12 1.383(10) .
C83 H83A 0.9900 .
C83 H83B 0.9900 .
O12 H12 0.8400 .
C84 N13 1.327(10) .
C84 C85 1.348(11) .
C84 H84A 0.9500 .
C85 C86 1.356(11) .
C85 H85A 0.9500 .
C86 C87 1.391(11) .
C87 C88 1.375(11) .
C87 H87A 0.9500 .
C88 N13 1.350(10) .
C88 H88A 0.9500 .
N13 C89 1.484(9) .
C89 C90 1.462(12) .
C89 H89A 0.9900 .
C89 H89B 0.9900 .
C90 O13 1.430(11) .
C90 H90A 0.9900 .
C90 H90B 0.9900 .
O13 H13 0.8400 .
P1 F6 1.543(6) .
P1 F2 1.562(5) .
P1 F5 1.574(5) .
P1 F1 1.579(5) .
P1 F3 1.585(5) .
P1 F4 1.616(5) .
P2 F12 1.558(8) .
P2 F11 1.563(6) .
P2 F9 1.568(6) .
P2 F10 1.577(6) .
P2 F7 1.590(7) .
P2 F8 1.589(6) .
P3 F15 1.550(6) .
P3 F17 1.565(6) .
P3 F16 1.568(6) .
P3 F13 1.569(8) .
P3 F14 1.577(6) .
P3 F18 1.585(8) .
P4 F23 1.500(8) .
P4 F24 1.511(10) .
P4 F21 1.529(8) .
P4 F22 1.537(7) .
P4 F19 1.560(7) .
P4 F20 1.590(7) .
P5 F26 1.551(8) .
P5 F29 1.564(7) .
P5 F28 1.578(8) .
P5 F27 1.594(7) .
P5 F30 1.596(8) .
P5 F25 1.633(8) .
P6 F35 1.557(8) .
P6 F34 1.563(7) .
P6 F32 1.569(7) .
P6 F36 1.579(7) .
P6 F31 1.579(7) .
P6 F33 1.584(8) .
P6' F31' 1.570(8) .
P6' F34' 1.570(8) .
P6' F36' 1.572(8) .
P6' F32' 1.577(8) .
P6' F35' 1.577(8) .
P6' F33' 1.580(8) .
N1S C1S 1.119(10) .
C1S C2S 1.529(14) .
N2S C3S 1.16(3) .
C3S C4S 1.44(3) .
N3S' C5S' 1.15(2) .
C5S' C6S' 1.56(2) .
C6S' C6S' 1.86(11) 3_766
N3S C5S 1.13(2) .
C5S C6S 1.56(2) .

loop_
_geom_hbond_atom_site_label_D
_geom_hbond_atom_site_label_H
_geom_hbond_atom_site_label_A
_geom_hbond_distance_DH
_geom_hbond_distance_HA
_geom_hbond_distance_DA
_geom_hbond_angle_DHA
_geom_hbond_site_symmetry_A
C10 H10A F13 0.99 2.43 3.069(18) 121.7 .
C11 H11A F33 0.99 2.59 3.514(17) 154.7 .
C12 H12B F1 0.99 2.59 3.195(12) 119.1 4_675
C15 H15A F25 0.95 2.55 3.101(11) 117.4 .
C16 H16B O12 0.99 2.62 3.596(10) 170.4 4_676
C19 H19A N2S 0.99 2.67 3.51(2) 143.1 4_676
C21 H21B F26 0.99 2.44 3.173(12) 130.1 1_655
C26 H26B F24 0.99 2.57 3.10(2) 113.2 .
C28 H28B O5 0.99 2.66 3.327(19) 125.2 .
C28 H28B F32 0.99 2.57 3.36(2) 136.6 2_645
C29 H29D F32' 0.99 2.55 3.52(2) 167.0 2_645
C30 H30A F36 0.95 2.48 3.412(18) 167.1 2_645
C30 H30A F35' 0.95 2.55 3.47(2) 162.1 2_645
C44 H44A O5 0.95 2.60 3.458(12) 150.1 .
C46 H46A O4 0.95 2.61 3.296(10) 129.4 .
C47 H47A O13 0.95 2.66 3.493(12) 147.1 3_666
C49 H49A F27 0.99 2.44 3.277(14) 142.2 3_666
C49 H49A F30 0.99 2.57 3.317(15) 131.8 3_666
O8 H8 F25 0.84 2.38 3.028(15) 133.9 .
O8 H8 F27 0.84 2.16 2.969(14) 162.6 .
O8 H8 F28 0.84 2.40 3.064(16) 136.3 .
C50 H50A F11 0.95 2.19 3.122(10) 166.0 4_676
C51 H51A O3 0.95 2.47 3.290(9) 144.6 .
C53 H53A O2 0.95 2.43 3.369(9) 169.4 .
C54 H54A F15 0.95 2.63 3.489(10) 151.3 .
C54 H54A F16 0.95 2.35 3.232(9) 154.6 .
O9 H9 O2W 0.84 1.93 2.711(8) 155.1 .
C58 H58A N6 0.95 2.45 3.318(19) 151.2 .
C61 H61A F33 0.95 1.89 2.83(2) 167.8 .
C62 H62A F31 0.99 2.20 3.06(2) 143.6 .
C63 H63A F21 0.99 2.61 3.37(2) 133.9 .
O10 H10 O1W 0.84 2.23 2.984(17) 149.6 .
C57' H57B F24 0.95 2.15 2.74(3) 118.7 .
C57' H57B N2S 0.95 2.59 3.42(3) 146.2 .
C60' H60B N2 0.95 2.64 3.54(3) 157.6 .
O10' H10' N2S 0.84 2.10 2.77(3) 136.3 .
C70 H70A O9 0.95 2.24 3.172(9) 165.8 3_676
C71 H71A N1S 0.95 2.55 3.483(12) 167.8 .
C73 H73A F26 0.95 2.55 3.476(10) 164.5 .
C73 H73A F29 0.95 2.61 3.159(10) 117.0 .
C74 H74A O1W 0.95 2.33 3.246(13) 163.0 4_576
O11 H11 N3 0.84 1.96 2.758(10) 159.0 .
C77 H77A F3 0.95 2.42 3.289(9) 152.0 4_575
C80 H80A F8 0.95 2.61 3.191(9) 120.2 .
C80 H80A F9 0.95 2.56 3.456(9) 157.3 .
C81 H81A F7 0.95 2.49 3.095(10) 121.9 .
C81 H81A F8 0.95 2.58 3.180(10) 121.1 .
C82 H82A F4 0.99 2.34 3.283(10) 158.3 4_575
C83 H83B F28 0.99 2.52 3.444(11) 155.7 4_575
C83 H83B F29 0.99 2.43 3.249(11) 139.8 4_575
O12 H12 O10' 0.84 2.27 2.98(2) 141.4 1_455
O12 H12 O1W 0.84 1.88 2.704(13) 165.9 1_455
C85 H85A F36 0.95 2.53 3.330(14) 141.5 2_545
C85 H85A F35' 0.95 2.63 3.15(2) 115.1 2_545
C85 H85A F36' 0.95 2.59 3.220(19) 124.3 2_545
C87 H87A F25 0.95 2.44 3.328(10) 155.1 .
C88 H88A F27 0.95 2.52 3.079(10) 118.0 .
C89 H89A F19 0.99 2.41 3.365(11) 161.0 2_545
C89 H89B F28 0.99 2.63 3.607(12) 169.7 3_666
